data_1518530
loop_
_publ_author_name
'Mori, Hirotaka'
'Suzuki, Masaaki'
'Kim, Woojae'
'Lim, Jong Min'
'Kim, Dongho'
'Osuka, Atsuhiro'

_publ_section_title
;
 5,20-Bis(\a-oligothienyl)-substituted [26]hexaphyrins possessing
 electronic circuits strongly perturbed by meso-oligothienyl substituents
;
_journal_issue 3
_journal_name_full 'Chem. Sci.'
_journal_page_first 1696
_journal_paper_doi 10.1039/C4SC03394A
_journal_volume 6
_journal_year 2015
_chemical_formula_moiety '2(C70 H24 F20 N6 S4), 1.82(C6 H14), 1.10(C H2 Cl2) '
_chemical_formula_sum 'C152.05 H75.74 Cl2.21 F40 N12 S8'
_chemical_formula_weight 3165.36
_chemical_name_systematic
; 
 ? 
;
_space_group_IT_number 2
_symmetry_cell_setting triclinic
_symmetry_Int_Tables_number 2
_symmetry_space_group_name_Hall '-P 1'
_symmetry_space_group_name_H-M 'P -1'
_atom_sites_solution_hydrogens geom
_atom_sites_solution_primary direct
_atom_sites_solution_secondary difmap
_audit_creation_method SHELXL-97
_audit_update_record
;
2014-09-24 deposited with the CCDC.
2014-12-10 downloaded from the CCDC.
;
_cell_angle_alpha 67.38(2)
_cell_angle_beta 77.21(2)
_cell_angle_gamma 65.257(13)
_cell_formula_units_Z 2
_cell_length_a 18.9073(16)
_cell_length_b 20.7452(6)
_cell_length_c 21.091(2)
_cell_measurement_reflns_used 7188
_cell_measurement_temperature 93(2)
_cell_measurement_theta_max 68.2
_cell_measurement_theta_min 25.1
_cell_volume 6917.2(15)
_computing_structure_refinement 'SHELXL-97 (Sheldrick, 1997)'
_computing_structure_solution 'SHELXS-97 (Sheldrick, 1990)'
_diffrn_ambient_temperature 93(2)
_diffrn_detector_area_resol_mean 5.8140
_diffrn_measured_fraction_theta_full 0.974
_diffrn_measured_fraction_theta_max 0.974
_diffrn_measurement_device_type 'Rigaku XtaLAB P200'
_diffrn_measurement_method \w
_diffrn_radiation_monochromator graphite
_diffrn_radiation_source 'fine-focus sealed tube'
_diffrn_radiation_type CuK\a
_diffrn_radiation_wavelength 1.54187
_diffrn_reflns_av_R_equivalents 0.0351
_diffrn_reflns_av_sigmaI/netI 0.0324
_diffrn_reflns_limit_h_max 22
_diffrn_reflns_limit_h_min -22
_diffrn_reflns_limit_k_max 24
_diffrn_reflns_limit_k_min -24
_diffrn_reflns_limit_l_max 16
_diffrn_reflns_limit_l_min -24
_diffrn_reflns_number 87882
_diffrn_reflns_theta_full 66.00
_diffrn_reflns_theta_max 66.00
_diffrn_reflns_theta_min 6.64
_exptl_absorpt_coefficient_mu 2.581
_exptl_absorpt_correction_T_max 0.8818
_exptl_absorpt_correction_T_min 0.5647
_exptl_absorpt_correction_type multi-scan
_exptl_absorpt_process_details 'REQAB (Rigaku, 1998)'
_exptl_crystal_colour black
_exptl_crystal_density_diffrn 1.520
_exptl_crystal_density_method 'not measured'
_exptl_crystal_description prism
_exptl_crystal_F_000 3195
_exptl_crystal_size_max 0.25
_exptl_crystal_size_mid 0.15
_exptl_crystal_size_min 0.05
_refine_diff_density_max 1.203
_refine_diff_density_min -1.130
_refine_diff_density_rms 0.075
_refine_ls_extinction_method none
_refine_ls_goodness_of_fit_ref 1.042
_refine_ls_hydrogen_treatment constr
_refine_ls_matrix_type full
_refine_ls_number_parameters 2233
_refine_ls_number_reflns 23494
_refine_ls_number_restraints 335
_refine_ls_restrained_S_all 1.063
_refine_ls_R_factor_all 0.0686
_refine_ls_R_factor_gt 0.0639
_refine_ls_shift/su_max 0.001
_refine_ls_shift/su_mean 0.000
_refine_ls_structure_factor_coef Fsqd
_refine_ls_weighting_details 'calc w=1/[\s^2^(Fo^2^)+(0.0928P)^2^+11.7513P] where P=(Fo^2^+2Fc^2^)/3'
_refine_ls_weighting_scheme calc
_refine_ls_wR_factor_gt 0.1763
_refine_ls_wR_factor_ref 0.1805
_reflns_number_gt 21082
_reflns_number_total 23494
_reflns_threshold_expression >2sigma(I)
_cod_data_source_file c4sc03394a2.cif
_cod_data_source_block 31226h
_cod_depositor_comments 'Adding full bibliography for 1518530--1518532.cif.'
_cod_original_cell_volume 6917.2(9)
_cod_database_code 1518530

loop_
_symmetry_equiv_pos_as_xyz
'x, y, z'
'-x, -y, -z'

loop_
_atom_site_label
_atom_site_type_symbol
_atom_site_fract_x
_atom_site_fract_y
_atom_site_fract_z
_atom_site_U_iso_or_equiv
_atom_site_adp_type
_atom_site_occupancy
_atom_site_symmetry_multiplicity
_atom_site_calc_flag
_atom_site_refinement_flags
_atom_site_disorder_assembly
_atom_site_disorder_group
C129 C 0.9917(11) 0.4924(5) 0.3279(6) 0.030(3) Uani 0.61 1 d PG A 1
C130 C 0.9745(10) 0.4776(6) 0.3985(7) 0.045(4) Uani 0.61 1 d PG A 1
C131 C 0.9801(7) 0.4056(6) 0.4413(4) 0.043(2) Uani 0.61 1 d PG A 1
C132 C 1.0028(6) 0.3484(5) 0.4136(4) 0.056(4) Uani 0.61 1 d PG A 1
C133 C 1.0199(7) 0.3632(5) 0.3430(4) 0.047(3) Uani 0.61 1 d PG A 1
C134 C 1.0144(9) 0.4352(6) 0.3002(4) 0.035(3) Uani 0.61 1 d PG A 1
F36 F 0.9551(10) 0.5312(7) 0.4218(7) 0.044(2) Uani 0.61 1 d P A 1
F37 F 0.9637(4) 0.3939(3) 0.5083(4) 0.0589(16) Uani 0.61 1 d P A 1
F38 F 1.0081(5) 0.2804(4) 0.4552(4) 0.069(2) Uani 0.61 1 d P A 1
F39 F 1.0421(5) 0.3084(4) 0.3166(4) 0.0654(18) Uani 0.61 1 d P A 1
F40 F 1.0351(10) 0.4460(7) 0.2316(8) 0.052(2) Uani 0.61 1 d P A 1
C207 C 0.9949(18) 0.4929(8) 0.3101(12) 0.037(5) Uani 0.39 1 d PG A 2
C208 C 0.9846(16) 0.4675(11) 0.3816(12) 0.037(4) Uani 0.39 1 d PG A 2
C209 C 0.9960(12) 0.3923(12) 0.4169(8) 0.066(6) Uani 0.39 1 d PG A 2
C210 C 1.0177(10) 0.3425(8) 0.3808(9) 0.074(10) Uani 0.39 1 d PG A 2
C211 C 1.0280(11) 0.3678(10) 0.3093(9) 0.077(8) Uani 0.39 1 d PG A 2
C212 C 1.0166(15) 0.4430(11) 0.2740(8) 0.055(6) Uani 0.39 1 d PG A 2
F41 F 0.9605(18) 0.5095(12) 0.4268(15) 0.082(10) Uani 0.39 1 d P A 2
F42 F 0.9849(7) 0.3629(6) 0.4875(7) 0.088(4) Uani 0.39 1 d P A 2
F43 F 1.0279(7) 0.2669(6) 0.4164(8) 0.102(5) Uani 0.39 1 d P A 2
F44 F 1.0514(8) 0.3177(7) 0.2740(8) 0.099(4) Uani 0.39 1 d P A 2
F45 F 1.0276(18) 0.4657(11) 0.2102(15) 0.083(7) Uani 0.39 1 d P A 2
C115 C 0.7094(10) 1.2170(6) 0.0003(11) 0.024(3) Uani 0.49 1 d PG B 1
C116 C 0.7555(7) 1.2603(9) -0.0234(11) 0.028(3) Uani 0.49 1 d PG B 1
C117 C 0.7251(6) 1.3331(8) -0.0211(9) 0.049(4) Uani 0.49 1 d PG B 1
C118 C 0.6486(6) 1.3627(5) 0.0048(7) 0.045(4) Uani 0.49 1 d PG B 1
C119 C 0.6025(6) 1.3194(7) 0.0285(6) 0.048(4) Uani 0.49 1 d PG B 1
C120 C 0.6329(10) 1.2466(6) 0.0263(9) 0.044(4) Uani 0.49 1 d PG B 1
F26 F 0.8309(8) 1.2304(5) -0.0502(5) 0.026(3) Uani 0.49 1 d P B 1
F27 F 0.7720(7) 1.3707(9) -0.0421(8) 0.063(3) Uani 0.49 1 d P B 1
F28 F 0.6210(6) 1.4338(5) 0.0048(5) 0.074(3) Uani 0.49 1 d P B 1
F29 F 0.5280(5) 1.3536(5) 0.0528(5) 0.064(2) Uani 0.49 1 d P B 1
F30 F 0.5806(15) 1.2145(11) 0.0487(14) 0.051(4) Uani 0.49 1 d P B 1
C217 C 0.7140(10) 1.2267(7) -0.0013(12) 0.049(5) Uani 0.51 1 d PGU B 2
C218 C 0.7698(7) 1.2595(10) -0.0253(12) 0.050(4) Uani 0.51 1 d PGU B 2
C219 C 0.7518(6) 1.3316(9) -0.0248(9) 0.040(3) Uani 0.51 1 d PGU B 2
C220 C 0.6779(6) 1.3708(6) -0.0004(6) 0.040(3) Uani 0.51 1 d PGU B 2
C221 C 0.6221(6) 1.3380(6) 0.0236(5) 0.032(3) Uani 0.51 1 d PGU B 2
C222 C 0.6401(8) 1.2660(6) 0.0231(8) 0.030(2) Uani 0.51 1 d PGU B 2
F46 F 0.5883(14) 1.2330(11) 0.0501(12) 0.045(3) Uani 0.51 1 d P B 2
F47 F 0.5546(5) 1.3735(4) 0.0499(4) 0.058(2) Uani 0.51 1 d P B 2
F48 F 0.6598(5) 1.4410(4) -0.0024(4) 0.063(2) Uani 0.51 1 d P B 2
F49 F 0.8046(6) 1.3651(9) -0.0520(8) 0.055(2) Uani 0.51 1 d P B 2
F50 F 0.8371(10) 1.2259(9) -0.0504(9) 0.070(5) Uani 0.51 1 d P B 2
F1 F 0.39354(11) 0.68242(10) 0.72440(10) 0.0376(5) Uani 1 1 d . . .
F2 F 0.33343(15) 0.61713(13) 0.84802(13) 0.0578(7) Uani 1 1 d . E .
F3 F 0.4185(2) 0.47442(14) 0.92720(12) 0.0756(9) Uani 1 1 d . . .
F4 F 0.56486(18) 0.40168(12) 0.88222(12) 0.0613(7) Uani 1 1 d . E .
F5 F 0.62583(12) 0.46499(11) 0.75883(11) 0.0439(5) Uani 1 1 d . . .
F6 F 0.57867(14) 0.56063(14) 0.38049(14) 0.0584(6) Uani 1 1 d . E .
F7 F 0.61153(15) 0.46119(19) 0.31410(17) 0.0742(9) Uani 1 1 d . . .
F8 F 0.74460(17) 0.33717(18) 0.33509(19) 0.0795(9) Uani 1 1 d . E .
F9 F 0.85093(19) 0.31686(18) 0.4160(2) 0.1015(13) Uani 1 1 d . . .
F10 F 0.82155(17) 0.41764(16) 0.47866(18) 0.0807(10) Uani 1 1 d . E .
F11 F 1.06151(12) 0.82901(13) 0.47052(11) 0.0501(6) Uani 1 1 d . E .
F12 F 1.19636(13) 0.84900(15) 0.41374(14) 0.0652(8) Uani 1 1 d . . .
F13 F 1.20742(13) 0.93480(14) 0.27917(14) 0.0564(6) Uani 1 1 d . E .
F14 F 1.08136(15) 1.00178(14) 0.20294(11) 0.0525(6) Uani 1 1 d . . .
F15 F 0.94745(13) 0.98006(14) 0.25924(11) 0.0502(6) Uani 1 1 d . E .
F16 F 0.68656(11) 1.05341(10) 0.63707(10) 0.0341(4) Uani 1 1 d . . .
F17 F 0.63013(13) 1.18871(11) 0.65570(10) 0.0403(5) Uani 1 1 d . E .
F18 F 0.57200(12) 1.31789(10) 0.54642(11) 0.0368(5) Uani 1 1 d . . .
F19 F 0.58076(12) 1.30967(10) 0.42179(11) 0.0386(5) Uani 1 1 d . E .
F20 F 0.62703(13) 1.17435(11) 0.40449(11) 0.0421(5) Uani 1 1 d . . .
F21 F 0.53277(11) 0.91780(13) -0.00055(10) 0.0413(5) Uani 1 1 d . . .
F22 F 0.44091(13) 0.91752(16) -0.08097(11) 0.0547(6) Uani 1 1 d . F .
F23 F 0.45306(13) 0.98546(17) -0.22029(12) 0.0606(7) Uani 1 1 d . . .
F24 F 0.55734(13) 1.05351(16) -0.27789(11) 0.0572(7) Uani 1 1 d . F .
F25 F 0.65464(12) 1.04900(13) -0.19920(10) 0.0463(5) Uani 1 1 d . . .
F31 F 1.15523(11) 0.71734(12) 0.37769(11) 0.0405(5) Uani 1 1 d . B .
F32 F 1.29108(12) 0.68593(13) 0.42453(11) 0.0426(5) Uani 1 1 d . . .
F33 F 1.42590(10) 0.66196(10) 0.33896(10) 0.0324(4) Uani 1 1 d . B .
F34 F 1.42107(10) 0.67405(11) 0.20890(10) 0.0343(4) Uani 1 1 d . . .
F35 F 1.28489(11) 0.70454(11) 0.16143(10) 0.0374(5) Uani 1 1 d . B .
S1 S 0.57982(4) 0.77950(4) 0.44314(4) 0.02546(17) Uani 1 1 d . E .
S3 S 0.75431(5) 0.63511(4) 0.60685(4) 0.03006(18) Uani 1 1 d . E .
S4 S 0.72484(19) 0.65187(14) 0.81109(7) 0.1422(11) Uani 1 1 d . E .
S5 S 0.73253(4) 0.94946(4) 0.15089(4) 0.02754(18) Uani 1 1 d . F .
S6 S 0.75350(7) 1.05879(5) 0.28280(6) 0.0541(3) Uani 1 1 d . F .
S7 S 0.88790(5) 0.90938(5) -0.03242(4) 0.03133(19) Uani 1 1 d . B .
S8 S 0.90198(9) 0.74124(8) -0.11577(7) 0.0703(4) Uani 1 1 d . B .
S2 S 0.6222(3) 0.8268(3) 0.2207(2) 0.0428(9) Uani 0.636(6) 1 d PU C 1
C66 C 0.5664(15) 0.7361(14) 0.3127(14) 0.052(7) Uani 0.636(6) 1 d PU C 1
H103 H 0.5484 0.7075 0.3554 0.062 Uiso 0.636(6) 1 calc PR C 1
C66A C 0.621(2) 0.822(2) 0.2346(15) 0.037(4) Uani 0.364(6) 1 d PU C 2
H104 H 0.6443 0.8584 0.2139 0.044 Uiso 0.364(6) 1 calc PR C 2
S2A S 0.5616(6) 0.7266(6) 0.3243(6) 0.0353(14) Uani 0.364(6) 1 d PU C 2
C1 C 0.63957(17) 0.99308(16) 0.53216(17) 0.0258(6) Uani 1 1 d . . .
C2 C 0.56418(17) 1.00887(17) 0.57137(17) 0.0265(6) Uani 1 1 d . E .
H1 H 0.5364 1.0507 0.5871 0.032 Uiso 1 1 calc R . .
C3 C 0.54173(18) 0.95154(17) 0.58081(17) 0.0270(7) Uani 1 1 d . . .
H2 H 0.4955 0.9445 0.6055 0.032 Uiso 1 1 calc R E .
C4 C 0.60296(17) 0.90253(16) 0.54545(16) 0.0249(6) Uani 1 1 d . E .
C5 C 0.59664(16) 0.83824(16) 0.53595(16) 0.0239(6) Uani 1 1 d . . .
C6 C 0.57227(17) 0.78703(16) 0.59283(17) 0.0253(6) Uani 1 1 d . E .
C7 C 0.55648(19) 0.78492(18) 0.66440(18) 0.0304(7) Uani 1 1 d . . .
H3 H 0.5566 0.8209 0.6818 0.036 Uiso 1 1 calc R E .
C8 C 0.54166(19) 0.72180(18) 0.70101(17) 0.0299(7) Uani 1 1 d . E .
H4 H 0.5283 0.7051 0.7491 0.036 Uiso 1 1 calc R . .
C9 C 0.55013(17) 0.68439(16) 0.65216(17) 0.0260(6) Uani 1 1 d . . .
C10 C 0.54621(18) 0.61247(17) 0.66790(17) 0.0278(7) Uani 1 1 d . E .
C11 C 0.57364(18) 0.57352(17) 0.62080(17) 0.0277(7) Uani 1 1 d . . .
C12 C 0.56134(19) 0.50911(17) 0.62080(18) 0.0310(7) Uani 1 1 d . E .
H5 H 0.5329 0.4823 0.6558 0.037 Uiso 1 1 calc R . .
C13 C 0.59738(19) 0.49364(18) 0.56245(19) 0.0330(7) Uani 1 1 d . . .
H6 H 0.5967 0.4554 0.5486 0.040 Uiso 1 1 calc R E .
C14 C 0.63705(18) 0.54513(18) 0.52487(18) 0.0310(7) Uani 1 1 d . E .
C15 C 0.68703(19) 0.54815(19) 0.46583(19) 0.0331(7) Uani 1 1 d . . .
C16 C 0.73113(18) 0.59574(18) 0.44276(18) 0.0304(7) Uani 1 1 d . E .
C17 C 0.7668(2) 0.6211(2) 0.37372(19) 0.0361(8) Uani 1 1 d . . .
H7 H 0.7679 0.6071 0.3355 0.043 Uiso 1 1 calc R E .
C18 C 0.79818(19) 0.66859(19) 0.37495(18) 0.0329(7) Uani 1 1 d . E .
H8 H 0.8242 0.6956 0.3373 0.039 Uiso 1 1 calc R . .
C19 C 0.78419(18) 0.67018(17) 0.44550(17) 0.0284(7) Uani 1 1 d . . .
C20 C 0.80525(17) 0.70959(16) 0.47403(17) 0.0268(7) Uani 1 1 d . E .
C21 C 0.85430(17) 0.75266(17) 0.43266(16) 0.0264(7) Uani 1 1 d . . .
C22 C 0.92395(18) 0.72563(17) 0.38868(17) 0.0274(7) Uani 1 1 d . E .
H9 H 0.9399 0.6825 0.3752 0.033 Uiso 1 1 calc R . .
C23 C 0.96062(18) 0.77385(18) 0.37120(17) 0.0287(7) Uani 1 1 d . . .
H10 H 1.0086 0.7707 0.3442 0.034 Uiso 1 1 calc R E .
C24 C 0.91244(17) 0.83175(17) 0.40170(16) 0.0257(6) Uani 1 1 d . E .
C25 C 0.92478(17) 0.89364(17) 0.39882(16) 0.0260(6) Uani 1 1 d . . .
C26 C 0.87118(18) 0.95134(18) 0.42561(17) 0.0280(7) Uani 1 1 d . E .
C27 C 0.87877(19) 1.01678(19) 0.42302(19) 0.0338(8) Uani 1 1 d . . .
H11 H 0.9229 1.0306 0.4040 0.041 Uiso 1 1 calc R E .
C28 C 0.81080(19) 1.05761(19) 0.45304(19) 0.0344(8) Uani 1 1 d . E .
H12 H 0.7998 1.1044 0.4583 0.041 Uiso 1 1 calc R . .
C29 C 0.76096(18) 1.01716(17) 0.47432(17) 0.0283(7) Uani 1 1 d . . .
C30 C 0.68508(18) 1.03617(17) 0.50985(17) 0.0266(7) Uani 1 1 d . E .
C31 C 0.92648(19) 0.61857(18) 0.23685(17) 0.0302(7) Uani 1 1 d . . .
C32 C 0.8670(2) 0.60024(19) 0.22278(18) 0.0323(7) Uani 1 1 d . F .
H13 H 0.8638 0.5520 0.2384 0.039 Uiso 1 1 calc R . .
C33 C 0.8171(2) 0.66484(19) 0.18315(17) 0.0314(7) Uani 1 1 d . . .
H14 H 0.7720 0.6710 0.1651 0.038 Uiso 1 1 calc R F .
C34 C 0.84589(19) 0.72383(18) 0.17328(16) 0.0290(7) Uani 1 1 d . F .
C35 C 0.80405(18) 0.80441(18) 0.14033(17) 0.0286(7) Uani 1 1 d . . .
C36 C 0.76229(19) 0.82849(19) 0.08273(17) 0.0299(7) Uani 1 1 d . F .
C37 C 0.7576(2) 0.7848(2) 0.04434(17) 0.0334(7) Uani 1 1 d . . .
H15 H 0.7818 0.7319 0.0541 0.040 Uiso 1 1 calc R F .
C38 C 0.7116(2) 0.8352(2) -0.00803(18) 0.0354(8) Uani 1 1 d . F .
H16 H 0.6959 0.8243 -0.0413 0.042 Uiso 1 1 calc R . .
C39 C 0.69114(18) 0.9089(2) -0.00347(17) 0.0321(7) Uani 1 1 d . . .
C40 C 0.64940(19) 0.9804(2) -0.05143(17) 0.0336(8) Uani 1 1 d . F .
C41 C 0.65435(18) 1.0472(2) -0.05522(17) 0.0341(8) Uani 1 1 d . . .
C42 C 0.60739(19) 1.1244(2) -0.08990(17) 0.0368(8) Uani 1 1 d . F .
H17 H 0.5672 1.1408 -0.1191 0.044 Uiso 1 1 calc R . .
C43 C 0.63039(19) 1.1698(2) -0.07364(18) 0.0366(8) Uani 1 1 d . . .
H18 H 0.6083 1.2232 -0.0885 0.044 Uiso 1 1 calc R F .
C44 C 0.69454(19) 1.12228(19) -0.02974(17) 0.0321(7) Uani 1 1 d . B .
C45 C 0.73809(19) 1.14191(19) 0.00004(17) 0.0325(7) Uani 1 1 d . . .
C46 C 0.80802(18) 1.08809(18) 0.03304(17) 0.0298(7) Uani 1 1 d . B .
C47 C 0.84776(19) 1.09749(19) 0.07878(17) 0.0318(7) Uani 1 1 d . . .
H19 H 0.8336 1.1410 0.0912 0.038 Uiso 1 1 calc R B .
C48 C 0.90873(18) 1.03199(18) 0.09996(17) 0.0305(7) Uani 1 1 d . B .
H20 H 0.9457 1.0201 0.1307 0.037 Uiso 1 1 calc R . .
C49 C 0.90669(18) 0.98304(17) 0.06640(16) 0.0265(7) Uani 1 1 d . . .
C50 C 0.95516(18) 0.90817(17) 0.07385(16) 0.0273(7) Uani 1 1 d . B .
C51 C 1.01894(18) 0.87266(17) 0.11963(17) 0.0279(7) Uani 1 1 d . . .
C52 C 1.07174(18) 0.90818(18) 0.11934(17) 0.0303(7) Uani 1 1 d . B .
H21 H 1.0685 0.9580 0.0929 0.036 Uiso 1 1 calc R . .
C53 C 1.12574(18) 0.85614(18) 0.16403(18) 0.0298(7) Uani 1 1 d . . .
H22 H 1.1688 0.8617 0.1745 0.036 Uiso 1 1 calc R B .
C54 C 1.10511(18) 0.79009(18) 0.19287(18) 0.0293(7) Uani 1 1 d . B .
C55 C 1.14187(18) 0.72338(18) 0.24269(18) 0.0297(7) Uani 1 1 d . . .
C56 C 1.11741(18) 0.66136(17) 0.27142(18) 0.0294(7) Uani 1 1 d . B .
C57 C 1.15176(19) 0.59099(18) 0.32215(19) 0.0348(8) Uani 1 1 d . . .
H23 H 1.1972 0.5756 0.3448 0.042 Uiso 1 1 calc R B .
C58 C 1.1074(2) 0.54916(18) 0.3325(2) 0.0388(8) Uani 1 1 d . B .
H24 H 1.1167 0.4996 0.3637 0.047 Uiso 1 1 calc R . .
C59 C 1.04553(19) 0.59261(17) 0.28856(18) 0.0318(7) Uani 1 1 d . . .
C60 C 0.98698(19) 0.57185(18) 0.27916(19) 0.0321(7) Uani 1 1 d . A .
C61 C 0.61252(16) 0.83366(16) 0.46724(16) 0.0241(6) Uani 1 1 d . E .
C62 C 0.64647(18) 0.87458(17) 0.40958(17) 0.0284(7) Uani 1 1 d . . .
H25 H 0.6680 0.9077 0.4114 0.034 Uiso 1 1 calc R E .
C63 C 0.64625(18) 0.86279(18) 0.34857(17) 0.0298(7) Uani 1 1 d . E .
H26 H 0.6681 0.8866 0.3054 0.036 Uiso 1 1 calc R . .
C64 C 0.61131(17) 0.81335(17) 0.35735(17) 0.0267(7) Uani 1 1 d . . .
C65 C 0.59906(18) 0.79005(18) 0.30569(18) 0.0301(7) Uani 1 1 d . C .
C67 C 0.5643(2) 0.7306(3) 0.2471(2) 0.0485(10) Uani 1 1 d . . .
H28 H 0.5452 0.6982 0.2404 0.058 Uiso 1 1 calc R C 1
C68 C 0.5936(2) 0.7783(3) 0.1972(2) 0.0511(11) Uani 1 1 d . C .
H29 H 0.5970 0.7828 0.1502 0.061 Uiso 1 1 calc R D 1
C69 C 0.5120(2) 0.57702(17) 0.73622(17) 0.0292(7) Uani 1 1 d . . .
C70 C 0.4379(2) 0.61337(18) 0.76241(18) 0.0331(7) Uani 1 1 d . E .
C71 C 0.4059(2) 0.5800(2) 0.8260(2) 0.0422(9) Uani 1 1 d . . .
C72 C 0.4484(3) 0.5083(2) 0.8660(2) 0.0513(11) Uani 1 1 d . E .
C73 C 0.5222(3) 0.47082(19) 0.84228(19) 0.0449(10) Uani 1 1 d . . .
C74 C 0.5530(2) 0.50448(19) 0.77871(19) 0.0366(8) Uani 1 1 d . E .
C75 C 0.7002(2) 0.4942(2) 0.4295(2) 0.0377(8) Uani 1 1 d . E .
C76 C 0.6475(2) 0.5026(2) 0.3884(2) 0.0422(9) Uani 1 1 d . . .
C77 C 0.6629(2) 0.4504(3) 0.3564(2) 0.0496(10) Uani 1 1 d . E .
C78 C 0.7309(3) 0.3876(3) 0.3653(3) 0.0574(12) Uani 1 1 d . . .
C79 C 0.7840(3) 0.3779(3) 0.4067(3) 0.0622(13) Uani 1 1 d . E .
C80 C 0.7683(2) 0.4303(2) 0.4378(2) 0.0507(10) Uani 1 1 d . . .
C81 C 0.78698(17) 0.70416(17) 0.54599(17) 0.0275(7) Uani 1 1 d . . .
C82 C 0.7970(2) 0.7456(2) 0.57943(18) 0.0338(7) Uani 1 1 d . E .
H30 H 0.8140 0.7864 0.5557 0.041 Uiso 1 1 calc R . .
C83 C 0.7799(2) 0.7223(2) 0.65091(19) 0.0384(8) Uani 1 1 d . . .
H31 H 0.7836 0.7459 0.6801 0.046 Uiso 1 1 calc R E .
C84 C 0.7572(2) 0.66175(19) 0.67429(18) 0.0338(7) Uani 1 1 d . E .
C85 C 0.7353(2) 0.6214(2) 0.74398(19) 0.0435(9) Uani 1 1 d . . .
C86 C 0.7158(3) 0.5599(2) 0.7669(2) 0.0479(10) Uani 1 1 d . E .
H32 H 0.7170 0.5345 0.7374 0.057 Uiso 1 1 calc R . .
C87 C 0.6937(3) 0.5367(3) 0.8376(2) 0.0661(14) Uani 1 1 d . . .
H33 H 0.6789 0.4944 0.8607 0.079 Uiso 1 1 calc R E .
C88 C 0.6960(6) 0.5801(5) 0.8677(3) 0.124(3) Uani 1 1 d . E .
H34 H 0.6832 0.5729 0.9155 0.148 Uiso 1 1 calc R . .
C89 C 1.00091(18) 0.90294(17) 0.36637(17) 0.0278(7) Uani 1 1 d . E .
C90 C 1.0083(2) 0.9466(2) 0.29834(18) 0.0345(7) Uani 1 1 d . . .
C91 C 1.0771(2) 0.9579(2) 0.26853(18) 0.0377(8) Uani 1 1 d . E .
C92 C 1.1407(2) 0.9243(2) 0.3074(2) 0.0402(9) Uani 1 1 d . . .
C93 C 1.1349(2) 0.8811(2) 0.3753(2) 0.0405(9) Uani 1 1 d . E .
C94 C 1.06522(19) 0.87102(19) 0.40430(18) 0.0339(7) Uani 1 1 d . . .
C95 C 0.65477(17) 1.11008(17) 0.52143(17) 0.0257(6) Uani 1 1 d . . .
C96 C 0.62808(18) 1.17675(18) 0.46711(17) 0.0293(7) Uani 1 1 d . E .
C97 C 0.60285(18) 1.24583(17) 0.47514(17) 0.0274(7) Uani 1 1 d . . .
C98 C 0.60092(18) 1.24989(17) 0.53887(18) 0.0282(7) Uani 1 1 d . E .
C99 C 0.62823(19) 1.18494(18) 0.59431(17) 0.0288(7) Uani 1 1 d . . .
C100 C 0.65595(18) 1.11588(17) 0.58412(17) 0.0272(7) Uani 1 1 d . E .
C101 C 0.80084(18) 0.85726(17) 0.17138(16) 0.0270(7) Uani 1 1 d . F .
C102 C 0.84379(19) 0.84361(17) 0.22365(17) 0.0299(7) Uani 1 1 d . . .
H35 H 0.8840 0.7966 0.2425 0.036 Uiso 1 1 calc R F .
C103 C 0.82312(19) 0.90453(18) 0.24632(17) 0.0309(7) Uani 1 1 d . F .
H36 H 0.8479 0.9032 0.2816 0.037 Uiso 1 1 calc R . .
C104 C 0.76286(18) 0.96697(18) 0.21209(16) 0.0274(7) Uani 1 1 d . . .
C105 C 0.72566(18) 1.03979(18) 0.22133(17) 0.0307(7) Uani 1 1 d . F .
C106 C 0.6684(2) 1.1025(2) 0.18465(19) 0.0379(8) Uani 1 1 d . . .
H37 H 0.6454 1.1038 0.1482 0.046 Uiso 1 1 calc R F .
C107 C 0.6469(2) 1.1649(2) 0.2065(2) 0.0460(10) Uani 1 1 d . F .
H38 H 0.6079 1.2124 0.1865 0.055 Uiso 1 1 calc R . .
C108 C 0.6877(3) 1.1499(2) 0.2589(2) 0.0551(11) Uani 1 1 d . . .
H39 H 0.6808 1.1855 0.2799 0.066 Uiso 1 1 calc R F .
C109 C 0.59752(19) 0.9831(2) -0.09646(18) 0.0364(8) Uani 1 1 d . . .
C110 C 0.5419(2) 0.9500(2) -0.06907(18) 0.0389(9) Uani 1 1 d . F .
C111 C 0.4928(2) 0.9512(3) -0.10970(19) 0.0447(10) Uani 1 1 d . . .
C112 C 0.4990(2) 0.9852(3) -0.17996(19) 0.0476(10) Uani 1 1 d . F .
C113 C 0.5525(2) 1.0194(3) -0.20916(18) 0.0459(10) Uani 1 1 d . . .
C114 C 0.6012(2) 1.0177(2) -0.16817(18) 0.0415(9) Uani 1 1 d . F .
C121 C 0.94659(18) 0.86633(18) 0.03665(17) 0.0294(7) Uani 1 1 d . . .
C122 C 0.9856(2) 0.79009(19) 0.04521(19) 0.0346(8) Uani 1 1 d . B .
H40 H 1.0210 0.7564 0.0799 0.042 Uiso 1 1 calc R . .
C123 C 0.9677(2) 0.7679(2) -0.0023(2) 0.0390(8) Uani 1 1 d . . .
H41 H 0.9893 0.7176 -0.0026 0.047 Uiso 1 1 calc R B .
C124 C 0.9157(2) 0.8261(2) -0.04832(18) 0.0354(8) Uani 1 1 d . B .
C125 C 0.8821(2) 0.8250(2) -0.1031(2) 0.0425(9) Uani 1 1 d . . .
C126 C 0.8297(2) 0.8839(2) -0.14918(19) 0.0433(9) Uani 1 1 d . B .
H42 H 0.8111 0.9346 -0.1507 0.052 Uiso 1 1 calc R . .
C127 C 0.8065(3) 0.8611(3) -0.1936(3) 0.0683(14) Uani 1 1 d . . .
H43 H 0.7709 0.8946 -0.2282 0.082 Uiso 1 1 calc R B .
C128 C 0.8406(4) 0.7862(4) -0.1815(3) 0.0861(18) Uani 1 1 d . B .
H44 H 0.8317 0.7611 -0.2066 0.103 Uiso 1 1 calc R . .
C135 C 1.21555(18) 0.71256(16) 0.26773(17) 0.0276(7) Uani 1 1 d . B .
C136 C 1.28427(19) 0.70237(17) 0.22578(17) 0.0286(7) Uani 1 1 d . . .
C137 C 1.35461(18) 0.68656(17) 0.24958(17) 0.0273(7) Uani 1 1 d . B .
C138 C 1.35693(18) 0.68114(17) 0.31572(17) 0.0273(7) Uani 1 1 d . . .
C139 C 1.2896(2) 0.69198(18) 0.35892(18) 0.0314(7) Uani 1 1 d . B .
C140 C 1.21979(18) 0.70780(18) 0.33428(18) 0.0307(7) Uani 1 1 d . . .
C147 C 0.0863(7) 0.5480(7) 0.0796(6) 0.178(5) Uani 1 1 d . . .
H48 H 0.1272 0.5219 0.1122 0.268 Uiso 1 1 calc R . .
H49 H 0.0375 0.5754 0.1013 0.268 Uiso 1 1 calc R . .
H50 H 0.1022 0.5835 0.0385 0.268 Uiso 1 1 calc R . .
C148 C 0.0732(7) 0.4865(7) 0.0573(6) 0.175(5) Uani 1 1 d . . .
H51 H 0.1220 0.4591 0.0346 0.210 Uiso 1 1 calc R . .
H52 H 0.0586 0.4496 0.0987 0.210 Uiso 1 1 calc R . .
C149 C 0.0117(7) 0.5263(6) 0.0107(5) 0.146(4) Uani 1 1 d . . .
H53 H 0.0286 0.5609 -0.0314 0.176 Uiso 1 1 calc R . .
H54 H -0.0350 0.5572 0.0327 0.176 Uiso 1 1 calc R . .
N1 N 0.66065(14) 0.92705(14) 0.51733(14) 0.0265(6) Uani 1 1 d . E 1
N2 N 0.56726(15) 0.72502(14) 0.58787(14) 0.0265(6) Uani 1 1 d . E 1
N3 N 0.61842(15) 0.59278(15) 0.56174(14) 0.0294(6) Uani 1 1 d . E 1
H45 H 0.6335 0.6310 0.5489 0.035 Uiso 1 1 calc R E 1
N4 N 0.74223(15) 0.62569(14) 0.48470(14) 0.0286(6) Uani 1 1 d . E 1
N5 N 0.84719(14) 0.81652(14) 0.43861(14) 0.0264(6) Uani 1 1 d . E 1
N6 N 0.79901(14) 0.95309(14) 0.45696(14) 0.0269(6) Uani 1 1 d . E 1
H46 H 0.7800 0.9184 0.4647 0.032 Uiso 1 1 calc R E 1
N7 N 0.91154(16) 0.69524(15) 0.20440(14) 0.0292(6) Uani 1 1 d . F 1
N8 N 0.72148(15) 0.90328(16) 0.05155(14) 0.0307(6) Uani 1 1 d . F 1
N9 N 0.70645(15) 1.05023(16) -0.02159(14) 0.0323(6) Uani 1 1 d . B 1
H98 H 0.7432 1.0104 0.0024 0.039 Uiso 1 1 calc R B 1
N10 N 0.84430(15) 1.01961(14) 0.02625(13) 0.0274(6) Uani 1 1 d . B 1
N11 N 1.03916(15) 0.80261(14) 0.16345(14) 0.0289(6) Uani 1 1 d . B 1
N12 N 1.05317(15) 0.66047(14) 0.25282(15) 0.0297(6) Uani 1 1 d . B 1
H47 H 1.0214 0.6980 0.2224 0.036 Uiso 1 1 calc R B 1
C150 C 0.9059(8) 0.1800(7) 0.1785(7) 0.039(3) Uiso 0.352(3) 1 d P G 2
H96 H 0.9554 0.1626 0.1510 0.046 Uiso 0.352(3) 1 calc PR G 2
H97 H 0.8810 0.1427 0.1915 0.046 Uiso 0.352(3) 1 calc PR G 2
Cl1 Cl 0.9261(7) 0.1855(6) 0.2534(5) 0.169(5) Uani 0.352(3) 1 d P G 2
Cl2 Cl 0.8493(3) 0.2600(2) 0.1325(3) 0.0880(15) Uani 0.352(3) 1 d P G 2
C152 C 0.0848(9) 0.1259(7) 0.3791(7) 0.063(4) Uani 0.352(3) 1 d P G 2
H57 H 0.0660 0.1562 0.3325 0.075 Uiso 0.352(3) 1 calc PR G 2
H58 H 0.0543 0.1564 0.4093 0.075 Uiso 0.352(3) 1 calc PR G 2
Cl5 Cl 0.1728(2) 0.11919(18) 0.37437(15) 0.0557(10) Uani 0.352(3) 1 d P G 2
Cl6 Cl 0.0589(3) 0.0515(2) 0.4060(3) 0.0886(16) Uani 0.352(3) 1 d P G 2
C201 C 0.8486(13) 0.2236(16) 0.1657(13) 0.111(7) Uani 0.3238(16) 1 d PDU G -1
H59 H 0.8552 0.2490 0.1161 0.167 Uiso 0.3238(16) 1 calc PR G -1
H60 H 0.8109 0.2601 0.1874 0.167 Uiso 0.3238(16) 1 calc PR G -1
H61 H 0.8295 0.1838 0.1735 0.167 Uiso 0.3238(16) 1 calc PR G -1
C202 C 0.9124(10) 0.1957(12) 0.1912(8) 0.071(4) Uani 0.3238(16) 1 d PDU G -1
H62 H 0.9279 0.2397 0.1767 0.085 Uiso 0.3238(16) 1 calc PR G -1
H63 H 0.9468 0.1654 0.1619 0.085 Uiso 0.3238(16) 1 calc PR G -1
C203 C 0.9421(9) 0.1565(7) 0.2504(7) 0.034(3) Uani 0.3238(16) 1 d PDU G -1
H64 H 0.8937 0.1630 0.2814 0.041 Uiso 0.3238(16) 1 calc PR G -1
H65 H 0.9583 0.1051 0.2489 0.041 Uiso 0.3238(16) 1 calc PR G -1
C204 C 0.9881(7) 0.1452(8) 0.2892(5) 0.055(3) Uani 0.3238(16) 1 d PDU G -1
H66 H 1.0216 0.1710 0.2558 0.066 Uiso 0.3238(16) 1 calc PR G -1
H67 H 1.0190 0.0912 0.2962 0.066 Uiso 0.3238(16) 1 calc PR G -1
C205 C 1.0011(8) 0.1490(6) 0.3455(6) 0.050(3) Uani 0.3238(16) 1 d PDU G -1
H68 H 0.9544 0.1478 0.3776 0.061 Uiso 0.3238(16) 1 calc PR G -1
H69 H 1.0025 0.1995 0.3337 0.061 Uiso 0.3238(16) 1 calc PR G -1
C206 C 1.0634(8) 0.0998(8) 0.3820(8) 0.064(4) Uani 0.3238(16) 1 d PDU G -1
H70 H 1.0625 0.1146 0.4212 0.096 Uiso 0.3238(16) 1 calc PR G -1
H71 H 1.1115 0.0996 0.3525 0.096 Uiso 0.3238(16) 1 calc PR G -1
H72 H 1.0617 0.0493 0.3990 0.096 Uiso 0.3238(16) 1 calc PR G -1
C300 C 0.3532(8) 0.1742(8) 0.1829(8) 0.038(4) Uani 0.240(3) 1 d PD H 1
H105 H 0.3058 0.2206 0.1727 0.045 Uiso 0.240(3) 1 calc PR H 1
H106 H 0.3538 0.1435 0.1566 0.045 Uiso 0.240(3) 1 calc PR H 1
Cl3 Cl 0.4373(3) 0.1984(3) 0.1564(3) 0.0551(16) Uani 0.240(3) 1 d PD H 1
Cl4 Cl 0.3498(3) 0.1238(3) 0.2712(3) 0.0346(11) Uani 0.240(3) 1 d PD H 1
C400 C 0.4215(13) 0.1945(13) 0.1815(8) 0.025(6) Uiso 0.160(3) 1 d PD H 2
H107 H 0.4185 0.2367 0.1945 0.030 Uiso 0.160(3) 1 calc PR H 2
H108 H 0.4769 0.1599 0.1816 0.030 Uiso 0.160(3) 1 calc PR H 2
Cl8 Cl 0.3651(5) 0.1455(5) 0.2447(5) 0.0385(18) Uani 0.160(3) 1 d PD H 2
Cl7 Cl 0.3915(4) 0.2297(4) 0.0988(3) 0.052(2) Uani 0.160(3) 1 d PD H 2
C141 C 0.7051(6) 0.6690(5) -0.0171(5) 0.054(3) Uani 0.456(9) 1 d PDU I 1
H109 H 0.6798 0.7030 -0.0599 0.080 Uiso 0.456(9) 1 calc PR I 1
H110 H 0.7376 0.6197 -0.0221 0.080 Uiso 0.456(9) 1 calc PR I 1
H111 H 0.7378 0.6898 -0.0074 0.080 Uiso 0.456(9) 1 calc PR I 1
C142 C 0.6445(8) 0.6604(9) 0.0406(7) 0.124(5) Uani 0.456(9) 1 d PDU I 1
H112 H 0.6098 0.6427 0.0284 0.149 Uiso 0.456(9) 1 calc PR I 1
H113 H 0.6122 0.7107 0.0447 0.149 Uiso 0.456(9) 1 calc PR I 1
C143 C 0.6736(8) 0.6081(7) 0.1095(7) 0.116(4) Uani 0.456(9) 1 d PDU I 1
H114 H 0.6341 0.5854 0.1337 0.139 Uiso 0.456(9) 1 calc PR I 1
H115 H 0.6722 0.6399 0.1351 0.139 Uiso 0.456(9) 1 calc PR I 1
C243 C 0.6672(12) 0.5983(13) 0.1384(11) 0.196(7) Uani 0.544(9) 1 d PDU I 2
H116 H 0.6776 0.6153 0.1720 0.235 Uiso 0.544(9) 1 calc PR I 2
H117 H 0.6413 0.5623 0.1663 0.235 Uiso 0.544(9) 1 calc PR I 2
C242 C 0.5926(7) 0.6743(6) 0.0971(6) 0.087(3) Uani 0.544(9) 1 d PDU I 2
H118 H 0.5464 0.6597 0.1132 0.104 Uiso 0.544(9) 1 calc PR I 2
H119 H 0.5839 0.7130 0.1175 0.104 Uiso 0.544(9) 1 calc PR I 2
C241 C 0.5853(7) 0.7149(8) 0.0234(8) 0.115(5) Uani 0.544(9) 1 d PDU I 2
H129 H 0.5345 0.7566 0.0162 0.173 Uiso 0.544(9) 1 calc PR I 2
H130 H 0.5893 0.6807 0.0001 0.173 Uiso 0.544(9) 1 calc PR I 2
H131 H 0.6271 0.7348 0.0045 0.173 Uiso 0.544(9) 1 calc PR I 2
C144 C 0.7521(6) 0.5442(5) 0.1193(6) 0.166(4) Uani 1 1 d DU . .
H120 H 0.7570 0.5167 0.0883 0.199 Uiso 0.456(9) 1 calc PR I 1
H121 H 0.7921 0.5674 0.1018 0.199 Uiso 0.456(9) 1 calc PR I 1
H122 H 0.7502 0.5213 0.0867 0.199 Uiso 0.544(9) 1 calc PR I 2
H123 H 0.7883 0.5716 0.0993 0.199 Uiso 0.544(9) 1 calc PR I 2
C145 C 0.7753(5) 0.4869(5) 0.1875(5) 0.144(3) Uani 1 1 d DU I .
H124 H 0.7397 0.4589 0.2027 0.172 Uiso 1 1 calc R . .
H125 H 0.7649 0.5141 0.2202 0.172 Uiso 1 1 calc R . .
C146 C 0.8658(5) 0.4237(5) 0.1964(6) 0.151(4) Uani 1 1 d DU . .
H126 H 0.8707 0.3897 0.2441 0.227 Uiso 1 1 calc R I .
H127 H 0.9025 0.4495 0.1848 0.227 Uiso 1 1 calc R . .
H128 H 0.8777 0.3948 0.1654 0.227 Uiso 1 1 calc R . .

loop_
_atom_site_aniso_label
_atom_site_aniso_U_11
_atom_site_aniso_U_22
_atom_site_aniso_U_33
_atom_site_aniso_U_23
_atom_site_aniso_U_13
_atom_site_aniso_U_12
C129 0.034(5) 0.018(5) 0.037(9) -0.002(4) -0.010(6) -0.009(3)
C130 0.033(7) 0.058(9) 0.031(8) -0.001(6) -0.004(5) -0.016(7)
C131 0.040(5) 0.036(4) 0.037(6) 0.017(5) -0.015(4) -0.021(4)
C132 0.046(6) 0.041(6) 0.068(9) 0.021(6) -0.031(5) -0.026(5)
C133 0.056(5) 0.014(4) 0.070(10) 0.001(5) -0.036(6) -0.009(4)
C134 0.041(5) 0.019(4) 0.043(6) -0.002(4) -0.014(5) -0.011(3)
F36 0.052(3) 0.037(4) 0.031(5) 0.007(4) -0.016(3) -0.017(3)
F37 0.068(4) 0.050(4) 0.049(4) 0.017(2) -0.026(3) -0.031(3)
F38 0.084(4) 0.027(3) 0.092(5) 0.017(3) -0.046(4) -0.029(3)
F39 0.081(4) 0.024(2) 0.100(5) -0.021(3) -0.037(4) -0.013(2)
F40 0.053(4) 0.032(5) 0.073(8) -0.027(5) -0.010(4) -0.007(4)
C207 0.026(7) 0.041(11) 0.027(8) 0.006(5) -0.009(6) -0.010(6)
C208 0.030(8) 0.034(7) 0.031(12) 0.005(8) -0.011(9) -0.008(5)
C209 0.044(10) 0.076(16) 0.050(13) 0.017(12) -0.016(9) -0.023(10)
C210 0.048(9) 0.025(8) 0.12(3) 0.035(10) -0.043(13) -0.015(7)
C211 0.048(8) 0.049(11) 0.13(2) -0.016(13) -0.028(13) -0.013(7)
C212 0.045(9) 0.036(10) 0.08(2) -0.025(12) 0.007(14) -0.011(8)
F41 0.058(10) 0.09(2) 0.049(7) 0.043(10) -0.018(7) -0.035(13)
F42 0.085(8) 0.068(8) 0.087(10) 0.038(7) -0.048(7) -0.043(6)
F43 0.074(7) 0.028(4) 0.185(15) 0.021(7) -0.068(9) -0.023(4)
F44 0.088(7) 0.047(6) 0.170(13) -0.059(9) -0.026(10) -0.002(5)
F45 0.078(9) 0.050(11) 0.12(2) -0.047(10) -0.009(11) -0.005(9)
C115 0.034(7) 0.019(4) 0.013(6) -0.001(4) -0.010(5) -0.005(5)
C116 0.039(5) 0.018(6) 0.024(7) -0.005(5) -0.013(4) -0.003(4)
C117 0.070(10) 0.036(6) 0.045(7) -0.004(5) -0.035(8) -0.017(8)
C118 0.066(9) 0.022(6) 0.047(8) -0.014(5) -0.021(8) -0.006(6)
C119 0.067(8) 0.037(8) 0.031(5) -0.002(5) -0.009(5) -0.018(7)
C120 0.066(9) 0.018(7) 0.029(6) -0.001(6) -0.013(6) 0.001(6)
F26 0.040(6) 0.014(3) 0.028(5) 0.007(3) -0.017(4) -0.017(4)
F27 0.096(8) 0.035(4) 0.066(7) -0.005(4) -0.028(7) -0.033(7)
F28 0.113(8) 0.029(3) 0.075(5) -0.024(3) -0.023(5) -0.007(4)
F29 0.054(5) 0.054(5) 0.055(4) -0.027(4) -0.005(4) 0.016(3)
F30 0.033(5) 0.056(9) 0.043(4) -0.014(5) -0.003(3) 0.000(5)
C217 0.050(10) 0.042(7) 0.033(8) -0.011(7) -0.011(7) 0.006(8)
C218 0.063(8) 0.042(9) 0.037(8) -0.003(7) -0.022(7) -0.013(7)
C219 0.055(7) 0.034(6) 0.030(5) -0.012(4) -0.018(5) -0.007(5)
C220 0.062(8) 0.031(5) 0.025(4) -0.010(4) -0.007(5) -0.011(5)
C221 0.047(6) 0.015(5) 0.021(4) -0.007(4) 0.000(4) -0.001(4)
C222 0.040(5) 0.005(5) 0.025(4) -0.001(4) -0.005(3) 0.008(4)
F46 0.031(5) 0.056(8) 0.032(4) -0.014(6) -0.002(3) -0.001(5)
F47 0.058(5) 0.045(4) 0.043(3) -0.019(3) 0.001(3) 0.007(3)
F48 0.113(7) 0.028(3) 0.037(3) -0.011(2) 0.001(4) -0.019(4)
F49 0.079(7) 0.042(4) 0.051(4) -0.011(3) 0.000(5) -0.036(6)
F50 0.064(9) 0.071(8) 0.069(10) -0.030(7) 0.005(7) -0.019(6)
F1 0.0375(10) 0.0280(9) 0.0366(11) -0.0075(8) 0.0018(8) -0.0071(8)
F2 0.0692(16) 0.0491(13) 0.0464(14) -0.0221(11) 0.0243(12) -0.0222(12)
F3 0.137(3) 0.0466(14) 0.0313(13) -0.0110(11) 0.0237(15) -0.0390(16)
F4 0.107(2) 0.0279(11) 0.0343(13) 0.0018(9) -0.0235(13) -0.0130(12)
F5 0.0465(12) 0.0271(10) 0.0485(13) -0.0066(9) -0.0168(10) -0.0035(9)
F6 0.0489(14) 0.0600(15) 0.0730(18) -0.0287(13) -0.0221(12) -0.0115(11)
F7 0.0491(14) 0.112(2) 0.094(2) -0.072(2) -0.0034(14) -0.0271(15)
F8 0.0632(17) 0.087(2) 0.121(3) -0.080(2) 0.0073(17) -0.0238(15)
F9 0.076(2) 0.0706(19) 0.159(4) -0.077(2) -0.045(2) 0.0253(16)
F10 0.0628(17) 0.0673(17) 0.115(3) -0.0534(18) -0.0435(17) 0.0131(14)
F11 0.0348(11) 0.0602(14) 0.0382(12) 0.0090(10) -0.0105(9) -0.0207(10)
F12 0.0297(11) 0.0702(16) 0.0743(18) 0.0063(13) -0.0160(11) -0.0197(11)
F13 0.0369(12) 0.0625(15) 0.0686(16) -0.0188(12) 0.0157(11) -0.0293(11)
F14 0.0686(15) 0.0678(15) 0.0314(12) -0.0113(11) 0.0107(10) -0.0464(13)
F15 0.0471(12) 0.0696(15) 0.0312(12) 0.0025(10) -0.0115(9) -0.0321(11)
F16 0.0386(10) 0.0288(9) 0.0296(10) -0.0062(8) -0.0028(8) -0.0103(8)
F17 0.0564(13) 0.0345(10) 0.0331(11) -0.0145(9) -0.0090(9) -0.0138(9)
F18 0.0440(11) 0.0266(9) 0.0440(12) -0.0158(8) -0.0093(9) -0.0104(8)
F19 0.0440(11) 0.0261(9) 0.0386(12) -0.0061(8) -0.0125(9) -0.0060(8)
F20 0.0512(12) 0.0345(10) 0.0354(12) -0.0152(9) -0.0120(9) -0.0032(9)
F21 0.0326(10) 0.0666(14) 0.0211(10) -0.0030(9) -0.0011(8) -0.0256(10)
F22 0.0380(12) 0.1000(19) 0.0327(12) -0.0112(12) -0.0009(9) -0.0419(13)
F23 0.0381(12) 0.114(2) 0.0325(12) -0.0169(13) -0.0076(9) -0.0352(13)
F24 0.0387(12) 0.0991(19) 0.0208(11) -0.0035(11) -0.0031(9) -0.0277(12)
F25 0.0336(11) 0.0707(15) 0.0267(11) -0.0012(10) -0.0012(8) -0.0259(10)
F31 0.0259(10) 0.0526(12) 0.0427(12) -0.0252(10) 0.0032(8) -0.0085(9)
F32 0.0361(11) 0.0609(13) 0.0371(12) -0.0269(10) -0.0014(9) -0.0148(10)
F33 0.0276(9) 0.0342(10) 0.0381(11) -0.0137(8) -0.0068(8) -0.0101(8)
F34 0.0251(9) 0.0395(10) 0.0334(11) -0.0102(8) -0.0011(8) -0.0096(8)
F35 0.0326(10) 0.0476(11) 0.0277(11) -0.0100(9) -0.0068(8) -0.0109(9)
S1 0.0240(4) 0.0239(3) 0.0274(4) -0.0075(3) -0.0014(3) -0.0090(3)
S3 0.0309(4) 0.0251(4) 0.0284(4) -0.0037(3) -0.0068(3) -0.0073(3)
S4 0.307(3) 0.188(2) 0.0315(7) -0.0302(9) 0.0184(11) -0.205(2)
S5 0.0232(4) 0.0305(4) 0.0237(4) -0.0022(3) -0.0047(3) -0.0097(3)
S6 0.0717(7) 0.0347(5) 0.0487(6) -0.0143(4) -0.0318(5) 0.0009(5)
S7 0.0310(4) 0.0345(4) 0.0260(4) -0.0046(3) -0.0027(3) -0.0143(3)
S8 0.0917(9) 0.0673(7) 0.0673(8) -0.0364(6) -0.0175(7) -0.0248(7)
S2 0.0494(12) 0.0586(13) 0.0278(15) -0.0113(12) 0.0016(11) -0.0316(9)
C66 0.056(8) 0.062(10) 0.031(9) -0.007(6) 0.000(5) -0.025(6)
C66A 0.045(6) 0.052(7) 0.036(8) -0.022(6) -0.009(6) -0.029(5)
S2A 0.047(2) 0.045(2) 0.029(3) -0.011(2) -0.0004(19) -0.0321(18)
C1 0.0221(14) 0.0215(14) 0.0309(17) -0.0091(12) -0.0049(12) -0.0035(12)
C2 0.0237(15) 0.0229(14) 0.0305(17) -0.0101(13) -0.0032(13) -0.0047(12)
C3 0.0218(14) 0.0242(15) 0.0325(18) -0.0088(13) -0.0016(12) -0.0069(12)
C4 0.0223(14) 0.0190(14) 0.0286(17) -0.0050(12) -0.0041(12) -0.0044(11)
C5 0.0183(14) 0.0195(14) 0.0311(17) -0.0078(12) -0.0056(12) -0.0030(11)
C6 0.0220(14) 0.0219(14) 0.0292(17) -0.0084(12) -0.0043(12) -0.0042(12)
C7 0.0309(16) 0.0249(15) 0.0346(19) -0.0132(14) -0.0017(14) -0.0070(13)
C8 0.0336(17) 0.0290(16) 0.0252(17) -0.0088(13) 0.0004(13) -0.0111(13)
C9 0.0245(15) 0.0216(14) 0.0283(17) -0.0056(12) -0.0041(12) -0.0066(12)
C10 0.0272(15) 0.0231(15) 0.0296(17) -0.0068(13) -0.0050(13) -0.0061(12)
C11 0.0268(15) 0.0223(14) 0.0307(18) -0.0065(13) -0.0040(13) -0.0070(12)
C12 0.0280(16) 0.0239(15) 0.0379(19) -0.0090(14) -0.0041(14) -0.0069(13)
C13 0.0293(16) 0.0240(15) 0.047(2) -0.0161(15) -0.0053(15) -0.0058(13)
C14 0.0258(16) 0.0267(16) 0.0383(19) -0.0138(14) -0.0047(14) -0.0039(13)
C15 0.0265(16) 0.0315(17) 0.043(2) -0.0180(15) -0.0033(14) -0.0063(13)
C16 0.0261(16) 0.0299(16) 0.0361(19) -0.0170(14) -0.0024(13) -0.0056(13)
C17 0.0327(17) 0.048(2) 0.0326(19) -0.0239(16) 0.0025(14) -0.0127(15)
C18 0.0264(16) 0.0358(17) 0.0312(18) -0.0116(14) 0.0013(13) -0.0079(14)
C19 0.0227(15) 0.0252(15) 0.0324(18) -0.0116(13) -0.0024(13) -0.0022(12)
C20 0.0201(14) 0.0202(14) 0.0327(18) -0.0079(12) -0.0029(12) -0.0010(11)
C21 0.0222(14) 0.0246(15) 0.0265(17) -0.0073(12) -0.0041(12) -0.0032(12)
C22 0.0245(15) 0.0250(15) 0.0272(17) -0.0093(13) -0.0040(12) -0.0023(12)
C23 0.0206(14) 0.0307(16) 0.0259(17) -0.0077(13) -0.0014(12) -0.0030(12)
C24 0.0207(14) 0.0257(15) 0.0244(16) -0.0051(12) -0.0050(12) -0.0039(12)
C25 0.0211(14) 0.0289(15) 0.0223(16) -0.0046(12) -0.0031(12) -0.0067(12)
C26 0.0229(15) 0.0290(16) 0.0282(17) -0.0071(13) -0.0020(12) -0.0079(12)
C27 0.0259(16) 0.0362(18) 0.041(2) -0.0149(15) 0.0051(14) -0.0148(14)
C28 0.0287(17) 0.0307(17) 0.045(2) -0.0165(15) 0.0031(15) -0.0114(14)
C29 0.0265(15) 0.0261(15) 0.0313(18) -0.0109(13) -0.0002(13) -0.0086(13)
C30 0.0231(15) 0.0242(15) 0.0312(17) -0.0103(13) -0.0036(13) -0.0057(12)
C31 0.0334(17) 0.0259(15) 0.0297(18) -0.0073(13) -0.0001(14) -0.0122(13)
C32 0.0381(18) 0.0308(17) 0.0323(19) -0.0098(14) 0.0000(14) -0.0186(14)
C33 0.0353(17) 0.0354(17) 0.0284(18) -0.0085(14) -0.0019(14) -0.0196(14)
C34 0.0330(17) 0.0325(17) 0.0215(16) -0.0046(13) -0.0020(13) -0.0159(14)
C35 0.0278(16) 0.0324(16) 0.0253(17) -0.0037(13) -0.0012(13) -0.0165(13)
C36 0.0280(16) 0.0367(17) 0.0245(17) -0.0045(14) -0.0015(13) -0.0168(14)
C37 0.0336(17) 0.0430(19) 0.0259(18) -0.0075(14) -0.0016(14) -0.0201(15)
C38 0.0331(17) 0.052(2) 0.0250(18) -0.0098(15) -0.0024(14) -0.0214(16)
C39 0.0239(15) 0.0463(19) 0.0227(17) -0.0040(14) -0.0018(13) -0.0165(14)
C40 0.0239(15) 0.047(2) 0.0224(17) -0.0029(14) -0.0023(13) -0.0137(14)
C41 0.0233(15) 0.049(2) 0.0214(17) -0.0008(14) -0.0034(13) -0.0140(14)
C42 0.0247(16) 0.050(2) 0.0233(17) 0.0005(15) -0.0040(13) -0.0126(15)
C43 0.0284(17) 0.0385(18) 0.0258(18) 0.0022(14) -0.0027(14) -0.0078(14)
C44 0.0260(16) 0.0373(18) 0.0234(17) -0.0029(14) -0.0011(13) -0.0097(14)
C45 0.0282(16) 0.0329(17) 0.0252(17) -0.0035(14) -0.0004(13) -0.0070(14)
C46 0.0261(16) 0.0311(16) 0.0241(17) -0.0021(13) -0.0011(13) -0.0096(13)
C47 0.0329(17) 0.0307(16) 0.0266(17) -0.0064(13) -0.0023(13) -0.0097(14)
C48 0.0262(16) 0.0349(17) 0.0249(17) -0.0040(13) -0.0035(13) -0.0107(13)
C49 0.0246(15) 0.0293(16) 0.0222(16) -0.0026(12) -0.0003(12) -0.0128(13)
C50 0.0242(15) 0.0286(15) 0.0241(16) -0.0022(13) 0.0006(12) -0.0122(13)
C51 0.0224(15) 0.0278(15) 0.0283(17) -0.0055(13) -0.0007(12) -0.0084(12)
C52 0.0276(16) 0.0271(16) 0.0318(18) -0.0064(13) 0.0000(13) -0.0100(13)
C53 0.0223(15) 0.0318(16) 0.0344(18) -0.0100(14) -0.0015(13) -0.0101(13)
C54 0.0220(15) 0.0273(16) 0.0348(19) -0.0083(14) -0.0037(13) -0.0064(12)
C55 0.0231(15) 0.0280(16) 0.0339(18) -0.0102(14) -0.0050(13) -0.0043(13)
C56 0.0231(15) 0.0257(15) 0.0341(18) -0.0083(13) -0.0055(13) -0.0039(12)
C57 0.0265(16) 0.0269(16) 0.042(2) -0.0042(15) -0.0118(14) -0.0035(13)
C58 0.0337(18) 0.0220(16) 0.048(2) -0.0027(15) -0.0093(16) -0.0037(14)
C59 0.0286(16) 0.0227(15) 0.0371(19) -0.0080(13) -0.0015(14) -0.0051(13)
C60 0.0314(17) 0.0242(16) 0.038(2) -0.0091(14) -0.0016(14) -0.0092(13)
C61 0.0187(14) 0.0190(13) 0.0294(17) -0.0051(12) -0.0047(12) -0.0033(11)
C62 0.0253(15) 0.0240(15) 0.0329(18) -0.0060(13) -0.0054(13) -0.0080(12)
C63 0.0270(16) 0.0326(16) 0.0268(17) -0.0045(13) -0.0028(13) -0.0125(13)
C64 0.0215(14) 0.0257(15) 0.0278(17) -0.0061(13) -0.0037(12) -0.0054(12)
C65 0.0242(15) 0.0335(17) 0.0310(18) -0.0100(14) -0.0014(13) -0.0100(13)
C67 0.044(2) 0.067(3) 0.057(3) -0.032(2) 0.0026(19) -0.034(2)
C68 0.037(2) 0.083(3) 0.032(2) -0.020(2) 0.0014(16) -0.022(2)
C69 0.0397(18) 0.0222(15) 0.0267(17) -0.0063(13) -0.0049(14) -0.0129(13)
C70 0.046(2) 0.0249(16) 0.0284(18) -0.0067(13) -0.0041(15) -0.0148(14)
C71 0.058(2) 0.0356(19) 0.035(2) -0.0176(16) 0.0113(17) -0.0208(17)
C72 0.094(3) 0.035(2) 0.025(2) -0.0081(16) 0.007(2) -0.031(2)
C73 0.082(3) 0.0245(17) 0.0249(19) -0.0019(14) -0.0135(19) -0.0180(18)
C74 0.051(2) 0.0255(16) 0.0330(19) -0.0078(14) -0.0124(16) -0.0114(15)
C75 0.0304(17) 0.0425(19) 0.049(2) -0.0273(17) 0.0064(15) -0.0152(15)
C76 0.0257(17) 0.055(2) 0.053(2) -0.0323(19) 0.0077(16) -0.0142(16)
C77 0.035(2) 0.067(3) 0.062(3) -0.040(2) 0.0024(18) -0.0195(19)
C78 0.045(2) 0.063(3) 0.083(3) -0.053(3) 0.009(2) -0.018(2)
C79 0.048(2) 0.052(3) 0.089(4) -0.044(3) -0.010(2) 0.000(2)
C80 0.040(2) 0.049(2) 0.066(3) -0.027(2) -0.015(2) -0.0066(18)
C81 0.0208(14) 0.0239(15) 0.0315(18) -0.0073(13) -0.0044(12) -0.0028(12)
C82 0.0328(17) 0.0369(18) 0.0332(19) -0.0106(15) 0.0000(14) -0.0165(15)
C83 0.041(2) 0.046(2) 0.033(2) -0.0148(16) -0.0023(15) -0.0204(17)
C84 0.0311(17) 0.0360(18) 0.0301(18) -0.0069(14) -0.0081(14) -0.0091(14)
C85 0.051(2) 0.053(2) 0.029(2) -0.0056(17) -0.0073(16) -0.0267(19)
C86 0.057(2) 0.049(2) 0.033(2) -0.0010(17) -0.0094(18) -0.0245(19)
C87 0.091(4) 0.075(3) 0.034(2) 0.007(2) -0.014(2) -0.051(3)
C88 0.241(10) 0.166(7) 0.028(3) -0.010(3) 0.003(4) -0.161(8)
C89 0.0231(15) 0.0280(15) 0.0294(18) -0.0110(13) 0.0026(13) -0.0077(12)
C90 0.0350(18) 0.0417(19) 0.0295(18) -0.0121(15) -0.0009(14) -0.0170(15)
C91 0.046(2) 0.0394(19) 0.0292(19) -0.0109(15) 0.0090(15) -0.0236(16)
C92 0.0321(18) 0.0409(19) 0.050(2) -0.0188(17) 0.0150(16) -0.0204(16)
C93 0.0237(16) 0.0384(19) 0.050(2) -0.0068(17) -0.0052(15) -0.0090(14)
C94 0.0289(17) 0.0327(17) 0.0333(19) -0.0053(14) -0.0006(14) -0.0109(14)
C95 0.0199(14) 0.0270(15) 0.0319(18) -0.0122(13) 0.0011(12) -0.0094(12)
C96 0.0268(16) 0.0313(16) 0.0308(18) -0.0146(14) -0.0019(13) -0.0077(13)
C97 0.0256(15) 0.0242(15) 0.0295(17) -0.0059(13) -0.0058(13) -0.0074(12)
C98 0.0250(15) 0.0231(15) 0.0394(19) -0.0134(13) -0.0021(13) -0.0089(12)
C99 0.0294(16) 0.0334(17) 0.0285(18) -0.0137(14) 0.0008(13) -0.0143(13)
C100 0.0238(15) 0.0264(15) 0.0316(18) -0.0090(13) 0.0021(13) -0.0120(12)
C101 0.0258(15) 0.0282(15) 0.0236(16) 0.0001(12) -0.0037(12) -0.0136(13)
C102 0.0284(16) 0.0240(15) 0.0313(18) -0.0015(13) -0.0078(13) -0.0084(13)
C103 0.0289(16) 0.0327(17) 0.0286(18) -0.0042(14) -0.0091(13) -0.0109(14)
C104 0.0231(15) 0.0323(16) 0.0223(16) -0.0031(13) -0.0004(12) -0.0120(13)
C105 0.0259(16) 0.0320(17) 0.0250(17) -0.0032(13) 0.0001(13) -0.0087(13)
C106 0.0290(17) 0.0414(19) 0.033(2) -0.0118(16) -0.0041(14) -0.0026(15)
C107 0.043(2) 0.0374(19) 0.034(2) -0.0096(16) -0.0042(16) 0.0055(16)
C108 0.069(3) 0.040(2) 0.043(2) -0.0157(18) -0.012(2) -0.002(2)
C109 0.0252(16) 0.054(2) 0.0239(17) -0.0054(15) -0.0029(13) -0.0147(15)
C110 0.0263(16) 0.062(2) 0.0215(17) -0.0045(16) -0.0015(13) -0.0183(16)
C111 0.0274(17) 0.075(3) 0.0292(19) -0.0091(18) -0.0009(14) -0.0244(18)
C112 0.0281(18) 0.087(3) 0.0258(19) -0.0138(19) -0.0061(15) -0.0220(19)
C113 0.0286(18) 0.076(3) 0.0216(18) -0.0061(18) -0.0032(14) -0.0165(18)
C114 0.0254(17) 0.063(2) 0.0258(18) -0.0041(17) -0.0015(14) -0.0170(16)
C121 0.0246(15) 0.0329(17) 0.0265(17) -0.0044(13) 0.0002(13) -0.0127(13)
C122 0.0329(17) 0.0333(17) 0.036(2) -0.0095(15) -0.0045(14) -0.0113(14)
C123 0.041(2) 0.0349(18) 0.041(2) -0.0143(16) -0.0007(16) -0.0134(15)
C124 0.0357(18) 0.0444(19) 0.0287(18) -0.0113(15) 0.0041(14) -0.0213(16)
C125 0.046(2) 0.057(2) 0.033(2) -0.0169(17) 0.0047(16) -0.0281(19)
C126 0.046(2) 0.059(2) 0.0285(19) -0.0122(17) 0.0016(16) -0.0261(19)
C127 0.077(3) 0.090(4) 0.046(3) -0.021(3) -0.014(2) -0.035(3)
C128 0.107(5) 0.106(5) 0.074(4) -0.049(4) -0.023(3) -0.040(4)
C135 0.0247(15) 0.0214(14) 0.0320(18) -0.0067(13) -0.0079(13) -0.0032(12)
C136 0.0307(16) 0.0266(15) 0.0255(17) -0.0065(13) -0.0051(13) -0.0081(13)
C137 0.0246(15) 0.0227(14) 0.0300(18) -0.0073(13) -0.0014(13) -0.0059(12)
C138 0.0228(15) 0.0234(15) 0.0361(19) -0.0101(13) -0.0087(13) -0.0053(12)
C139 0.0329(17) 0.0319(16) 0.0306(18) -0.0150(14) -0.0055(14) -0.0072(14)
C140 0.0234(15) 0.0294(16) 0.0370(19) -0.0142(14) -0.0030(13) -0.0042(13)
C147 0.184(11) 0.165(10) 0.173(11) 0.024(8) -0.050(9) -0.106(9)
C148 0.170(11) 0.187(12) 0.133(9) 0.018(8) -0.036(8) -0.085(9)
C149 0.152(8) 0.147(9) 0.099(6) 0.025(6) -0.033(6) -0.066(7)
N1 0.0220(12) 0.0221(12) 0.0341(15) -0.0099(11) -0.0048(11) -0.0050(10)
N2 0.0252(13) 0.0216(12) 0.0294(15) -0.0082(11) -0.0030(11) -0.0054(10)
N3 0.0303(14) 0.0246(13) 0.0334(15) -0.0130(11) -0.0008(11) -0.0080(11)
N4 0.0246(13) 0.0245(13) 0.0338(15) -0.0108(11) -0.0015(11) -0.0057(10)
N5 0.0210(12) 0.0242(13) 0.0286(14) -0.0080(11) -0.0019(10) -0.0041(10)
N6 0.0217(12) 0.0239(12) 0.0327(15) -0.0098(11) 0.0002(11) -0.0067(10)
N7 0.0308(14) 0.0275(13) 0.0267(14) -0.0036(11) -0.0040(11) -0.0122(11)
N8 0.0268(13) 0.0386(15) 0.0230(14) -0.0018(12) -0.0051(11) -0.0147(12)
N9 0.0230(13) 0.0379(15) 0.0267(15) -0.0013(12) -0.0051(11) -0.0095(11)
N10 0.0236(13) 0.0279(13) 0.0240(14) -0.0024(11) -0.0021(10) -0.0088(11)
N11 0.0248(13) 0.0266(13) 0.0308(15) -0.0042(11) -0.0062(11) -0.0081(11)
N12 0.0256(13) 0.0240(13) 0.0335(15) -0.0056(11) -0.0062(11) -0.0051(11)
Cl1 0.259(12) 0.247(11) 0.125(6) -0.114(7) 0.049(7) -0.191(10)
Cl2 0.096(3) 0.064(2) 0.094(3) -0.018(2) -0.035(3) -0.014(2)
C152 0.116(12) 0.038(7) 0.063(8) -0.011(6) 0.011(8) -0.068(8)
Cl5 0.071(2) 0.0621(19) 0.0414(17) -0.0099(13) -0.0145(14) -0.0326(16)
Cl6 0.093(3) 0.070(3) 0.112(3) 0.003(2) -0.056(3) -0.045(2)
C201 0.116(10) 0.113(10) 0.108(10) -0.032(8) -0.003(8) -0.053(8)
C202 0.066(7) 0.074(7) 0.063(7) -0.010(6) -0.009(6) -0.027(6)
C203 0.057(5) 0.042(5) 0.023(5) -0.016(4) -0.009(4) -0.029(4)
C204 0.055(5) 0.048(5) 0.037(5) 0.002(4) 0.005(4) -0.013(4)
C205 0.072(6) 0.037(5) 0.059(6) -0.015(4) -0.002(5) -0.038(4)
C206 0.076(7) 0.029(6) 0.085(8) 0.002(5) 0.007(6) -0.043(6)
C300 0.023(7) 0.030(7) 0.051(11) -0.013(7) 0.002(6) -0.003(6)
Cl3 0.040(2) 0.056(3) 0.062(3) -0.021(2) 0.021(2) -0.021(2)
Cl4 0.041(2) 0.045(3) 0.023(3) -0.010(2) -0.0055(18) -0.0209(18)
Cl8 0.047(4) 0.042(4) 0.037(5) -0.020(4) -0.008(3) -0.018(3)
Cl7 0.049(4) 0.062(4) 0.045(4) -0.029(3) -0.005(3) -0.009(3)
C141 0.094(7) 0.036(4) 0.043(5) -0.026(4) -0.020(5) -0.017(4)
C142 0.171(10) 0.125(9) 0.129(10) -0.033(8) -0.024(8) -0.105(8)
C143 0.171(9) 0.135(8) 0.122(8) -0.062(7) -0.031(7) -0.104(7)
C243 0.212(11) 0.183(10) 0.197(11) -0.057(9) -0.011(10) -0.084(9)
C242 0.122(7) 0.094(6) 0.101(7) -0.069(5) 0.029(6) -0.076(5)
C241 0.071(7) 0.105(9) 0.182(12) -0.039(8) -0.059(7) -0.026(6)
C144 0.224(8) 0.173(7) 0.181(8) -0.095(6) 0.009(7) -0.127(7)
C145 0.190(8) 0.169(7) 0.145(7) -0.075(6) 0.043(6) -0.140(7)
C146 0.135(7) 0.138(6) 0.256(10) -0.139(7) 0.056(7) -0.088(6)

loop_
_atom_type_symbol
_atom_type_description
_atom_type_scat_dispersion_real
_atom_type_scat_dispersion_imag
_atom_type_scat_source
C C 0.0181 0.0091 'International Tables Vol C Tables 4.2.6.8 and 6.1.1.4'
H H 0.0000 0.0000 'International Tables Vol C Tables 4.2.6.8 and 6.1.1.4'
F F 0.0727 0.0534 'International Tables Vol C Tables 4.2.6.8 and 6.1.1.4'
N N 0.0311 0.0180 'International Tables Vol C Tables 4.2.6.8 and 6.1.1.4'
S S 0.3331 0.5567 'International Tables Vol C Tables 4.2.6.8 and 6.1.1.4'
Cl Cl 0.3639 0.7018 'International Tables Vol C Tables 4.2.6.8 and 6.1.1.4'

loop_
_geom_angle_atom_site_label_1
_geom_angle_atom_site_label_2
_geom_angle_atom_site_label_3
_geom_angle
_geom_angle_site_symmetry_1
_geom_angle_site_symmetry_3
C130 C129 C134 120.0 . .
C130 C129 C60 121.1(8) . .
C134 C129 C60 118.9(8) . .
F36 C130 C131 122.0(11) . .
F36 C130 C129 118.0(11) . .
C131 C130 C129 120.0 . .
F37 C131 C130 118.0(8) . .
F37 C131 C132 122.0(8) . .
C130 C131 C132 120.0 . .
F38 C132 C131 119.0(7) . .
F38 C132 C133 121.0(7) . .
C131 C132 C133 120.0 . .
F39 C133 C134 120.0(7) . .
F39 C133 C132 120.0(7) . .
C134 C133 C132 120.0 . .
F40 C134 C133 117.7(9) . .
F40 C134 C129 122.3(9) . .
C133 C134 C129 120.0 . .
C208 C207 C212 120.0 . .
C208 C207 C60 114.9(15) . .
C212 C207 C60 125.0(15) . .
C209 C208 C207 120.0 . .
C209 C208 F41 111.6(18) . .
C207 C208 F41 128.4(18) . .
F42 C209 C208 123.8(15) . .
F42 C209 C210 116.2(15) . .
C208 C209 C210 120.0 . .
C211 C210 C209 120.0 . .
C211 C210 F43 120.1(15) . .
C209 C210 F43 119.9(15) . .
F44 C211 C210 119.6(14) . .
F44 C211 C212 120.3(14) . .
C210 C211 C212 120.0 . .
F45 C212 C211 120.4(19) . .
F45 C212 C207 119.6(19) . .
C211 C212 C207 120.0 . .
C116 C115 C120 120.0 . .
C116 C115 C45 122.1(12) . .
C120 C115 C45 117.8(12) . .
F26 C116 C115 119.2(12) . .
F26 C116 C117 120.8(12) . .
C115 C116 C117 120.0 . .
F27 C117 C116 117.5(11) . .
F27 C117 C118 122.5(11) . .
C116 C117 C118 120.0 . .
F28 C118 C119 121.9(10) . .
F28 C118 C117 118.1(10) . .
C119 C118 C117 120.0 . .
F29 C119 C120 124.3(9) . .
F29 C119 C118 115.7(9) . .
C120 C119 C118 120.0 . .
F30 C120 C119 112.0(14) . .
F30 C120 C115 127.9(14) . .
C119 C120 C115 120.0 . .
C218 C217 C222 120.0 . .
C218 C217 C45 118.6(11) . .
C222 C217 C45 121.4(11) . .
F50 C218 C219 118.6(14) . .
F50 C218 C217 121.3(14) . .
C219 C218 C217 120.0 . .
F49 C219 C218 119.9(12) . .
F49 C219 C220 120.0(11) . .
C218 C219 C220 120.0 . .
F48 C220 C221 120.1(9) . .
F48 C220 C219 119.9(9) . .
C221 C220 C219 120.0 . .
F47 C221 C220 119.5(9) . .
F47 C221 C222 120.3(9) . .
C220 C221 C222 120.0 . .
F46 C222 C221 119.8(12) . .
F46 C222 C217 120.1(12) . .
C221 C222 C217 120.0 . .
C64 S1 C61 92.38(15) . .
C84 S3 C81 92.56(16) . .
C85 S4 C88 91.8(3) . .
C104 S5 C101 92.36(15) . .
C108 S6 C105 91.91(19) . .
C124 S7 C121 92.43(17) . .
C128 S8 C125 91.7(3) . .
C68 S2 C65 95.2(3) . .
C65 C66 C67 111.9(17) . .
C65 C66 H103 124.1 . .
C67 C66 H103 124.1 . .
C65 C66A C68 102(2) . .
C65 C66A H104 129.0 . .
C68 C66A H104 129.0 . .
C67 S2A C65 95.7(7) . .
C30 C1 N1 122.7(3) . .
C30 C1 C2 127.0(3) . .
N1 C1 C2 110.3(3) . .
C3 C2 C1 105.8(3) . .
C3 C2 H1 127.1 . .
C1 C2 H1 127.1 . .
C2 C3 C4 106.3(3) . .
C2 C3 H2 126.8 . .
C4 C3 H2 126.8 . .
N1 C4 C3 112.0(3) . .
N1 C4 C5 124.0(3) . .
C3 C4 C5 123.7(3) . .
C6 C5 C61 123.4(3) . .
C6 C5 C4 118.8(3) . .
C61 C5 C4 117.7(3) . .
N2 C6 C5 121.6(3) . .
N2 C6 C7 109.9(3) . .
C5 C6 C7 128.2(3) . .
C8 C7 C6 106.4(3) . .
C8 C7 H3 126.8 . .
C6 C7 H3 126.8 . .
C7 C8 C9 106.5(3) . .
C7 C8 H4 126.8 . .
C9 C8 H4 126.8 . .
N2 C9 C10 122.3(3) . .
N2 C9 C8 110.7(3) . .
C10 C9 C8 126.8(3) . .
C11 C10 C9 122.1(3) . .
C11 C10 C69 118.0(3) . .
C9 C10 C69 119.9(3) . .
N3 C11 C10 123.8(3) . .
N3 C11 C12 105.8(3) . .
C10 C11 C12 130.4(3) . .
C13 C12 C11 108.3(3) . .
C13 C12 H5 125.8 . .
C11 C12 H5 125.8 . .
C12 C13 C14 108.4(3) . .
C12 C13 H6 125.8 . .
C14 C13 H6 125.8 . .
N3 C14 C15 123.6(3) . .
N3 C14 C13 105.7(3) . .
C15 C14 C13 130.6(3) . .
C14 C15 C16 122.1(3) . .
C14 C15 C75 117.9(3) . .
C16 C15 C75 119.7(3) . .
N4 C16 C15 121.9(3) . .
N4 C16 C17 110.9(3) . .
C15 C16 C17 127.1(3) . .
C18 C17 C16 106.3(3) . .
C18 C17 H7 126.9 . .
C16 C17 H7 126.9 . .
C17 C18 C19 106.7(3) . .
C17 C18 H8 126.6 . .
C19 C18 H8 126.6 . .
N4 C19 C20 120.8(3) . .
N4 C19 C18 109.5(3) . .
C20 C19 C18 129.7(3) . .
C19 C20 C81 122.4(3) . .
C19 C20 C21 119.9(3) . .
C81 C20 C21 117.4(3) . .
N5 C21 C22 111.4(3) . .
N5 C21 C20 123.1(3) . .
C22 C21 C20 124.8(3) . .
C23 C22 C21 106.4(3) . .
C23 C22 H9 126.8 . .
C21 C22 H9 126.8 . .
C22 C23 C24 106.4(3) . .
C22 C23 H10 126.8 . .
C24 C23 H10 126.8 . .
C25 C24 N5 121.0(3) . .
C25 C24 C23 128.9(3) . .
N5 C24 C23 110.1(3) . .
C24 C25 C26 125.3(3) . .
C24 C25 C89 119.5(3) . .
C26 C25 C89 115.2(3) . .
N6 C26 C27 107.4(3) . .
N6 C26 C25 124.1(3) . .
C27 C26 C25 128.5(3) . .
C28 C27 C26 108.0(3) . .
C28 C27 H11 126.0 . .
C26 C27 H11 126.0 . .
C27 C28 C29 107.5(3) . .
C27 C28 H12 126.3 . .
C29 C28 H12 126.3 . .
N6 C29 C28 107.6(3) . .
N6 C29 C30 124.7(3) . .
C28 C29 C30 127.7(3) . .
C1 C30 C29 125.6(3) . .
C1 C30 C95 119.5(3) . .
C29 C30 C95 114.9(3) . .
C60 C31 N7 122.2(3) . .
C60 C31 C32 127.9(3) . .
N7 C31 C32 109.7(3) . .
C33 C32 C31 106.7(3) . .
C33 C32 H13 126.7 . .
C31 C32 H13 126.7 . .
C32 C33 C34 106.6(3) . .
C32 C33 H14 126.7 . .
C34 C33 H14 126.7 . .
N7 C34 C35 124.0(3) . .
N7 C34 C33 110.8(3) . .
C35 C34 C33 124.8(3) . .
C36 C35 C101 121.2(3) . .
C36 C35 C34 119.2(3) . .
C101 C35 C34 119.3(3) . .
N8 C36 C35 120.6(3) . .
N8 C36 C37 109.6(3) . .
C35 C36 C37 129.7(3) . .
C38 C37 C36 106.1(3) . .
C38 C37 H15 127.0 . .
C36 C37 H15 127.0 . .
C37 C38 C39 106.8(3) . .
C37 C38 H16 126.6 . .
C39 C38 H16 126.6 . .
N8 C39 C40 122.0(3) . .
N8 C39 C38 110.6(3) . .
C40 C39 C38 127.3(3) . .
C41 C40 C39 122.2(3) . .
C41 C40 C109 119.4(3) . .
C39 C40 C109 118.4(3) . .
N9 C41 C40 124.0(3) . .
N9 C41 C42 105.7(3) . .
C40 C41 C42 130.2(3) . .
C43 C42 C41 108.4(3) . .
C43 C42 H17 125.8 . .
C41 C42 H17 125.8 . .
C42 C43 C44 107.8(3) . .
C42 C43 H18 126.1 . .
C44 C43 H18 126.1 . .
N9 C44 C45 124.1(3) . .
N9 C44 C43 106.2(3) . .
C45 C44 C43 129.7(3) . .
C44 C45 C115 118.3(9) . .
C44 C45 C46 122.1(3) . .
C115 C45 C46 119.5(9) . .
C44 C45 C217 122.4(8) . .
C115 C45 C217 5.5(14) . .
C46 C45 C217 115.5(8) . .
N10 C46 C45 122.4(3) . .
N10 C46 C47 111.1(3) . .
C45 C46 C47 126.5(3) . .
C48 C47 C46 106.2(3) . .
C48 C47 H19 126.9 . .
C46 C47 H19 126.9 . .
C47 C48 C49 106.6(3) . .
C47 C48 H20 126.7 . .
C49 C48 H20 126.7 . .
N10 C49 C50 121.2(3) . .
N10 C49 C48 109.8(3) . .
C50 C49 C48 128.9(3) . .
C49 C50 C121 122.9(3) . .
C49 C50 C51 117.6(3) . .
C121 C50 C51 119.5(3) . .
N11 C51 C52 111.5(3) . .
N11 C51 C50 124.3(3) . .
C52 C51 C50 124.1(3) . .
C53 C52 C51 106.4(3) . .
C53 C52 H21 126.8 . .
C51 C52 H21 126.8 . .
C52 C53 C54 106.4(3) . .
C52 C53 H22 126.8 . .
C54 C53 H22 126.8 . .
C55 C54 N11 122.3(3) . .
C55 C54 C53 127.5(3) . .
N11 C54 C53 110.2(3) . .
C54 C55 C56 125.4(3) . .
C54 C55 C135 118.8(3) . .
C56 C55 C135 115.8(3) . .
N12 C56 C57 107.3(3) . .
N12 C56 C55 123.6(3) . .
C57 C56 C55 129.1(3) . .
C58 C57 C56 107.5(3) . .
C58 C57 H23 126.3 . .
C56 C57 H23 126.3 . .
C57 C58 C59 108.2(3) . .
C57 C58 H24 125.9 . .
C59 C58 H24 125.9 . .
N12 C59 C58 107.0(3) . .
N12 C59 C60 124.4(3) . .
C58 C59 C60 128.5(3) . .
C31 C60 C59 125.1(3) . .
C31 C60 C207 116.0(12) . .
C59 C60 C207 118.5(12) . .
C31 C60 C129 121.7(8) . .
C59 C60 C129 112.9(8) . .
C207 C60 C129 13.5(13) . .
C62 C61 C5 128.2(3) . .
C62 C61 S1 109.2(2) . .
C5 C61 S1 122.3(2) . .
C61 C62 C63 114.3(3) . .
C61 C62 H25 122.9 . .
C63 C62 H25 122.9 . .
C64 C63 C62 113.4(3) . .
C64 C63 H26 123.3 . .
C62 C63 H26 123.3 . .
C63 C64 C65 128.1(3) . .
C63 C64 S1 110.7(3) . .
C65 C64 S1 121.1(2) . .
C66A C65 C66 109.2(19) . .
C66A C65 C64 120.6(16) . .
C66 C65 C64 130.2(11) . .
C66A C65 S2A 116.6(16) . .
C66 C65 S2A 7.4(14) . .
C64 C65 S2A 122.8(4) . .
C66A C65 S2 2.2(18) . .
C66 C65 S2 107.1(11) . .
C64 C65 S2 122.7(3) . .
S2A C65 S2 114.5(5) . .
C68 C67 C66 109.4(10) . .
C68 C67 S2A 118.2(5) . .
C66 C67 S2A 8.8(12) . .
C68 C67 H28 125.3 . .
C66 C67 H28 125.3 . .
S2A C67 H28 116.5 . .
C67 C68 S2 116.4(4) . .
C67 C68 C66A 107.6(11) . .
S2 C68 C66A 8.9(11) . .
C67 C68 H29 121.8 . .
S2 C68 H29 121.8 . .
C66A C68 H29 130.6 . .
C70 C69 C74 115.6(3) . .
C70 C69 C10 122.6(3) . .
C74 C69 C10 121.8(3) . .
F1 C70 C71 117.8(3) . .
F1 C70 C69 119.7(3) . .
C71 C70 C69 122.5(3) . .
F2 C71 C72 120.3(3) . .
F2 C71 C70 119.9(3) . .
C72 C71 C70 119.8(4) . .
F3 C72 C73 119.4(4) . .
F3 C72 C71 121.1(4) . .
C73 C72 C71 119.5(3) . .
F4 C73 C72 119.6(4) . .
F4 C73 C74 120.4(4) . .
C72 C73 C74 120.0(3) . .
F5 C74 C73 117.0(3) . .
F5 C74 C69 120.4(3) . .
C73 C74 C69 122.6(4) . .
C76 C75 C80 116.3(3) . .
C76 C75 C15 123.8(3) . .
C80 C75 C15 119.8(3) . .
F6 C76 C75 120.1(3) . .
F6 C76 C77 118.7(3) . .
C75 C76 C77 121.1(4) . .
F7 C77 C78 118.5(4) . .
F7 C77 C76 120.1(4) . .
C78 C77 C76 121.4(4) . .
F8 C78 C79 120.8(4) . .
F8 C78 C77 120.8(4) . .
C79 C78 C77 118.4(4) . .
F9 C79 C80 121.1(4) . .
F9 C79 C78 119.2(4) . .
C80 C79 C78 119.7(4) . .
F10 C80 C79 117.5(4) . .
F10 C80 C75 119.4(4) . .
C79 C80 C75 123.1(4) . .
C82 C81 C20 128.5(3) . .
C82 C81 S3 108.9(2) . .
C20 C81 S3 122.5(2) . .
C81 C82 C83 114.6(3) . .
C81 C82 H30 122.7 . .
C83 C82 H30 122.7 . .
C84 C83 C82 112.8(3) . .
C84 C83 H31 123.6 . .
C82 C83 H31 123.6 . .
C83 C84 C85 129.5(3) . .
C83 C84 S3 111.1(3) . .
C85 C84 S3 119.3(3) . .
C86 C85 C84 129.1(4) . .
C86 C85 S4 109.1(3) . .
C84 C85 S4 121.7(3) . .
C85 C86 C87 114.9(4) . .
C85 C86 H32 122.6 . .
C87 C86 H32 122.6 . .
C88 C87 C86 111.9(5) . .
C88 C87 H33 124.0 . .
C86 C87 H33 124.0 . .
C87 C88 S4 112.3(4) . .
C87 C88 H34 123.8 . .
S4 C88 H34 123.8 . .
C94 C89 C90 117.2(3) . .
C94 C89 C25 121.2(3) . .
C90 C89 C25 121.5(3) . .
F15 C90 C89 119.9(3) . .
F15 C90 C91 117.9(3) . .
C89 C90 C91 122.1(3) . .
F14 C91 C92 120.4(3) . .
F14 C91 C90 120.3(3) . .
C92 C91 C90 119.3(3) . .
F13 C92 C93 120.4(4) . .
F13 C92 C91 119.8(3) . .
C93 C92 C91 119.8(3) . .
F12 C93 C92 120.1(3) . .
F12 C93 C94 120.0(3) . .
C92 C93 C94 119.9(3) . .
F11 C94 C89 120.1(3) . .
F11 C94 C93 118.3(3) . .
C89 C94 C93 121.6(3) . .
C100 C95 C96 117.2(3) . .
C100 C95 C30 122.4(3) . .
C96 C95 C30 120.3(3) . .
F20 C96 C97 118.4(3) . .
F20 C96 C95 119.6(3) . .
C97 C96 C95 121.9(3) . .
F19 C97 C98 118.9(3) . .
F19 C97 C96 121.5(3) . .
C98 C97 C96 119.6(3) . .
F18 C98 C97 118.7(3) . .
F18 C98 C99 120.9(3) . .
C97 C98 C99 120.5(3) . .
F17 C99 C98 120.7(3) . .
F17 C99 C100 120.7(3) . .
C98 C99 C100 118.6(3) . .
F16 C100 C95 119.7(3) . .
F16 C100 C99 118.2(3) . .
C95 C100 C99 122.1(3) . .
C102 C101 C35 128.0(3) . .
C102 C101 S5 109.2(2) . .
C35 C101 S5 122.6(2) . .
C101 C102 C103 114.5(3) . .
C101 C102 H35 122.7 . .
C103 C102 H35 122.7 . .
C104 C103 C102 113.0(3) . .
C104 C103 H36 123.5 . .
C102 C103 H36 123.5 . .
C103 C104 C105 129.0(3) . .
C103 C104 S5 110.9(3) . .
C105 C104 S5 120.1(2) . .
C106 C105 C104 128.4(3) . .
C106 C105 S6 110.3(3) . .
C104 C105 S6 121.3(2) . .
C105 C106 C107 113.3(3) . .
C105 C106 H37 123.4 . .
C107 C106 H37 123.4 . .
C108 C107 C106 112.8(3) . .
C108 C107 H38 123.6 . .
C106 C107 H38 123.6 . .
C107 C108 S6 111.7(3) . .
C107 C108 H39 124.2 . .
S6 C108 H39 124.2 . .
C110 C109 C114 116.0(3) . .
C110 C109 C40 121.0(3) . .
C114 C109 C40 123.1(3) . .
F21 C110 C111 117.8(3) . .
F21 C110 C109 119.8(3) . .
C111 C110 C109 122.4(3) . .
F22 C111 C112 120.2(3) . .
F22 C111 C110 120.2(3) . .
C112 C111 C110 119.6(3) . .
F23 C112 C113 119.6(3) . .
F23 C112 C111 120.4(3) . .
C113 C112 C111 120.0(3) . .
F24 C113 C112 119.5(3) . .
F24 C113 C114 120.6(3) . .
C112 C113 C114 119.9(3) . .
F25 C114 C113 117.8(3) . .
F25 C114 C109 120.1(3) . .
C113 C114 C109 122.1(3) . .
C122 C121 C50 127.7(3) . .
C122 C121 S7 109.7(3) . .
C50 C121 S7 122.4(2) . .
C121 C122 C123 113.5(3) . .
C121 C122 H40 123.2 . .
C123 C122 H40 123.2 . .
C124 C123 C122 113.4(3) . .
C124 C123 H41 123.3 . .
C122 C123 H41 123.3 . .
C123 C124 C125 129.6(4) . .
C123 C124 S7 110.9(3) . .
C125 C124 S7 119.5(3) . .
C126 C125 C124 129.2(4) . .
C126 C125 S8 110.0(3) . .
C124 C125 S8 120.7(3) . .
C125 C126 C127 113.5(4) . .
C125 C126 H42 123.3 . .
C127 C126 H42 123.3 . .
C128 C127 C126 112.3(5) . .
C128 C127 H43 123.8 . .
C126 C127 H43 123.8 . .
C127 C128 S8 112.5(4) . .
C127 C128 H44 123.7 . .
S8 C128 H44 123.7 . .
C136 C135 C140 116.9(3) . .
C136 C135 C55 120.6(3) . .
C140 C135 C55 122.3(3) . .
F35 C136 C135 120.2(3) . .
F35 C136 C137 118.1(3) . .
C135 C136 C137 121.7(3) . .
F34 C137 C138 119.4(3) . .
F34 C137 C136 120.7(3) . .
C138 C137 C136 119.9(3) . .
F33 C138 C137 119.1(3) . .
F33 C138 C139 120.6(3) . .
C137 C138 C139 120.3(3) . .
F32 C139 C138 121.0(3) . .
F32 C139 C140 119.9(3) . .
C138 C139 C140 119.1(3) . .
F31 C140 C135 120.0(3) . .
F31 C140 C139 117.8(3) . .
C135 C140 C139 122.1(3) . .
C148 C147 H48 109.5 . .
C148 C147 H49 109.5 . .
H48 C147 H49 109.5 . .
C148 C147 H50 109.5 . .
H48 C147 H50 109.5 . .
H49 C147 H50 109.5 . .
C149 C148 C147 108.3(10) . .
C149 C148 H51 110.0 . .
C147 C148 H51 110.0 . .
C149 C148 H52 110.0 . .
C147 C148 H52 110.0 . .
H51 C148 H52 108.4 . .
C148 C149 C149 114.0(12) . 2_565
C148 C149 H53 108.8 . .
C149 C149 H53 108.8 2_565 .
C148 C149 H54 108.8 . .
C149 C149 H54 108.8 2_565 .
H53 C149 H54 107.7 . .
C4 N1 C1 105.5(3) . .
C9 N2 C6 106.5(3) . .
C11 N3 C14 111.7(3) . .
C11 N3 H45 124.2 . .
C14 N3 H45 124.2 . .
C16 N4 C19 106.5(3) . .
C21 N5 C24 105.6(3) . .
C29 N6 C26 109.6(3) . .
C29 N6 H46 125.2 . .
C26 N6 H46 125.2 . .
C34 N7 C31 106.2(3) . .
C39 N8 C36 106.9(3) . .
C44 N9 C41 111.8(3) . .
C44 N9 H98 124.1 . .
C41 N9 H98 124.1 . .
C46 N10 C49 106.3(3) . .
C51 N11 C54 105.5(3) . .
C56 N12 C59 110.0(3) . .
C56 N12 H47 125.0 . .
C59 N12 H47 125.0 . .
Cl2 C150 Cl1 111.4(8) . .
Cl2 C150 H96 109.3 . .
Cl1 C150 H96 109.3 . .
Cl2 C150 H97 109.3 . .
Cl1 C150 H97 109.3 . .
H96 C150 H97 108.0 . .
Cl5 C152 Cl6 123.2(9) . .
Cl5 C152 H57 106.5 . .
Cl6 C152 H57 106.5 . .
Cl5 C152 H58 106.5 . .
Cl6 C152 H58 106.5 . .
H57 C152 H58 106.5 . .
C202 C201 H59 109.5 . .
C202 C201 H60 109.5 . .
H59 C201 H60 109.5 . .
C202 C201 H61 109.5 . .
H59 C201 H61 109.5 . .
H60 C201 H61 109.5 . .
C201 C202 C203 140(2) . .
C201 C202 H62 102.2 . .
C203 C202 H62 102.2 . .
C201 C202 H63 102.2 . .
C203 C202 H63 102.2 . .
H62 C202 H63 104.8 . .
C204 C203 C202 146.9(17) . .
C204 C203 H64 100.1 . .
C202 C203 H64 100.1 . .
C204 C203 H65 100.1 . .
C202 C203 H65 100.1 . .
H64 C203 H65 104.2 . .
C203 C204 C205 149.4(15) . .
C203 C204 H66 99.4 . .
C205 C204 H66 99.4 . .
C203 C204 H67 99.4 . .
C205 C204 H67 99.4 . .
H66 C204 H67 104.0 . .
C204 C205 C206 123.5(13) . .
C204 C205 H68 106.5 . .
C206 C205 H68 106.5 . .
C204 C205 H69 106.5 . .
C206 C205 H69 106.5 . .
H68 C205 H69 106.5 . .
C205 C206 H70 109.5 . .
C205 C206 H71 109.5 . .
H70 C206 H71 109.5 . .
C205 C206 H72 109.5 . .
H70 C206 H72 109.5 . .
H71 C206 H72 109.5 . .
Cl4 C300 Cl3 111.3(8) . .
Cl4 C300 H105 109.4 . .
Cl3 C300 H105 109.4 . .
Cl4 C300 H106 109.4 . .
Cl3 C300 H106 109.4 . .
H105 C300 H106 108.0 . .
Cl7 C400 Cl8 113.7(11) . .
Cl7 C400 H107 108.8 . .
Cl8 C400 H107 108.8 . .
Cl7 C400 H108 108.8 . .
Cl8 C400 H108 108.8 . .
H107 C400 H108 107.7 . .
C142 C141 H109 109.5 . .
C142 C141 H110 109.5 . .
H109 C141 H110 109.5 . .
C142 C141 H111 109.5 . .
H109 C141 H111 109.5 . .
H110 C141 H111 109.5 . .
C141 C142 C143 116.3(11) . .
C141 C142 H112 108.2 . .
C143 C142 H112 108.2 . .
C141 C142 H113 108.2 . .
C143 C142 H113 108.2 . .
H112 C142 H113 107.4 . .
C142 C143 C144 123.7(11) . .
C142 C143 H114 106.4 . .
C144 C143 H114 106.4 . .
C142 C143 H115 106.4 . .
C144 C143 H115 106.4 . .
H114 C143 H115 106.5 . .
C144 C243 C242 138.2(14) . .
C144 C243 H116 102.6 . .
C242 C243 H116 102.6 . .
C144 C243 H117 102.6 . .
C242 C243 H117 102.6 . .
H116 C243 H117 104.9 . .
C241 C242 C243 129.6(11) . .
C241 C242 H118 104.9 . .
C243 C242 H118 104.9 . .
C241 C242 H119 104.9 . .
C243 C242 H119 104.9 . .
H118 C242 H119 105.8 . .
C242 C241 H129 109.5 . .
C242 C241 H130 109.5 . .
H129 C241 H130 109.5 . .
C242 C241 H131 109.5 . .
H129 C241 H131 109.5 . .
H130 C241 H131 109.5 . .
C145 C144 C143 122.6(10) . .
C145 C144 C243 101.9(10) . .
C143 C144 C243 20.7(9) . .
C145 C144 H120 106.7 . .
C143 C144 H120 106.7 . .
C243 C144 H120 118.5 . .
C145 C144 H121 106.7 . .
C143 C144 H121 106.7 . .
C243 C144 H121 115.5 . .
H120 C144 H121 106.6 . .
C145 C144 H122 111.4 . .
C143 C144 H122 99.3 . .
C243 C144 H122 111.4 . .
H120 C144 H122 7.4 . .
H121 C144 H122 109.7 . .
C145 C144 H123 111.4 . .
C143 C144 H123 101.7 . .
C243 C144 H123 111.4 . .
H120 C144 H123 106.8 . .
H121 C144 H123 5.3 . .
H122 C144 H123 109.2 . .
C144 C145 C146 120.1(8) . .
C144 C145 H124 107.3 . .
C146 C145 H124 107.3 . .
C144 C145 H125 107.3 . .
C146 C145 H125 107.3 . .
H124 C145 H125 106.9 . .
C145 C146 H126 109.5 . .
C145 C146 H127 109.5 . .
H126 C146 H127 109.5 . .
C145 C146 H128 109.5 . .
H126 C146 H128 109.5 . .
H127 C146 H128 109.5 . .

loop_
_geom_bond_atom_site_label_1
_geom_bond_atom_site_label_2
_geom_bond_distance
_geom_bond_site_symmetry_2
C129 C130 1.3900 .
C129 C134 1.3900 .
C129 C60 1.547(9) .
C130 F36 1.270(17) .
C130 C131 1.3900 .
C131 F37 1.325(11) .
C131 C132 1.3900 .
C132 F38 1.318(10) .
C132 C133 1.3900 .
C133 F39 1.328(11) .
C133 C134 1.3900 .
C134 F40 1.368(19) .
C207 C208 1.3900 .
C207 C212 1.3900 .
C207 C60 1.465(15) .
C208 C209 1.3900 .
C208 F41 1.41(3) .
C209 F42 1.38(2) .
C209 C210 1.3900 .
C210 C211 1.3900 .
C210 F43 1.401(17) .
C211 F44 1.377(19) .
C211 C212 1.3900 .
C212 F45 1.24(3) .
C115 C116 1.3900 .
C115 C120 1.3900 .
C115 C45 1.421(9) .
C116 F26 1.382(18) .
C116 C117 1.3900 .
C117 F27 1.316(16) .
C117 C118 1.3900 .
C118 F28 1.342(12) .
C118 C119 1.3900 .
C119 F29 1.369(14) .
C119 C120 1.3900 .
C120 F30 1.32(2) .
C217 C218 1.3900 .
C217 C222 1.3900 .
C217 C45 1.613(10) .
C218 F50 1.28(2) .
C218 C219 1.3900 .
C219 F49 1.354(16) .
C219 C220 1.3900 .
C220 F48 1.334(13) .
C220 C221 1.3900 .
C221 F47 1.301(13) .
C221 C222 1.3900 .
C222 F46 1.33(2) .
F1 C70 1.344(4) .
F2 C71 1.340(5) .
F3 C72 1.339(4) .
F4 C73 1.349(4) .
F5 C74 1.344(4) .
F6 C76 1.341(4) .
F7 C77 1.355(5) .
F8 C78 1.335(5) .
F9 C79 1.349(5) .
F10 C80 1.347(5) .
F11 C94 1.337(4) .
F12 C93 1.344(4) .
F13 C92 1.338(4) .
F14 C91 1.339(4) .
F15 C90 1.340(4) .
F16 C100 1.344(4) .
F17 C99 1.336(4) .
F18 C98 1.343(4) .
F19 C97 1.339(4) .
F20 C96 1.345(4) .
F21 C110 1.345(4) .
F22 C111 1.342(4) .
F23 C112 1.342(4) .
F24 C113 1.348(4) .
F25 C114 1.341(4) .
F31 C140 1.345(4) .
F32 C139 1.346(4) .
F33 C138 1.341(4) .
F34 C137 1.343(4) .
F35 C136 1.338(4) .
S1 C64 1.737(3) .
S1 C61 1.750(3) .
S3 C84 1.731(4) .
S3 C81 1.748(3) .
S4 C85 1.704(4) .
S4 C88 1.723(6) .
S5 C104 1.729(3) .
S5 C101 1.748(3) .
S6 C108 1.718(4) .
S6 C105 1.727(4) .
S7 C124 1.727(4) .
S7 C121 1.743(3) .
S8 C128 1.718(6) .
S8 C125 1.732(4) .
S2 C68 1.585(8) .
S2 C65 1.694(5) .
C66 C65 1.44(2) .
C66 C67 1.44(3) .
C66 H103 0.9500 .
C66A C65 1.43(3) .
C66A C68 1.68(4) .
C66A H104 0.9500 .
S2A C67 1.587(11) .
S2A C65 1.628(10) .
C1 C30 1.379(4) .
C1 N1 1.397(4) .
C1 C2 1.456(4) .
C2 C3 1.356(4) .
C2 H1 0.9500 .
C3 C4 1.465(4) .
C3 H2 0.9500 .
C4 N1 1.321(4) .
C4 C5 1.478(4) .
C5 C6 1.402(4) .
C5 C61 1.445(5) .
C6 N2 1.373(4) .
C6 C7 1.460(5) .
C7 C8 1.350(5) .
C7 H3 0.9500 .
C8 C9 1.458(5) .
C8 H4 0.9500 .
C9 N2 1.345(4) .
C9 C10 1.429(4) .
C10 C11 1.395(5) .
C10 C69 1.485(5) .
C11 N3 1.364(4) .
C11 C12 1.449(4) .
C12 C13 1.353(5) .
C12 H5 0.9500 .
C13 C14 1.445(5) .
C13 H6 0.9500 .
C14 N3 1.373(4) .
C14 C15 1.384(5) .
C15 C16 1.431(5) .
C15 C75 1.498(5) .
C16 N4 1.352(4) .
C16 C17 1.458(5) .
C17 C18 1.357(5) .
C17 H7 0.9500 .
C18 C19 1.463(5) .
C18 H8 0.9500 .
C19 N4 1.379(4) .
C19 C20 1.395(5) .
C20 C81 1.451(5) .
C20 C21 1.468(4) .
C21 N5 1.327(4) .
C21 C22 1.466(4) .
C22 C23 1.342(5) .
C22 H9 0.9500 .
C23 C24 1.451(4) .
C23 H10 0.9500 .
C24 C25 1.375(5) .
C24 N5 1.393(4) .
C25 C26 1.425(5) .
C25 C89 1.507(4) .
C26 N6 1.370(4) .
C26 C27 1.403(5) .
C27 C28 1.382(5) .
C27 H11 0.9500 .
C28 C29 1.407(5) .
C28 H12 0.9500 .
C29 N6 1.370(4) .
C29 C30 1.433(4) .
C30 C95 1.493(4) .
C31 C60 1.379(5) .
C31 N7 1.396(4) .
C31 C32 1.446(5) .
C32 C33 1.347(5) .
C32 H13 0.9500 .
C33 C34 1.466(4) .
C33 H14 0.9500 .
C34 N7 1.330(4) .
C34 C35 1.465(5) .
C35 C36 1.406(5) .
C35 C101 1.454(5) .
C36 N8 1.368(4) .
C36 C37 1.466(5) .
C37 C38 1.358(5) .
C37 H15 0.9500 .
C38 C39 1.448(5) .
C38 H16 0.9500 .
C39 N8 1.350(4) .
C39 C40 1.437(5) .
C40 C41 1.398(5) .
C40 C109 1.481(5) .
C41 N9 1.368(4) .
C41 C42 1.444(5) .
C42 C43 1.360(6) .
C42 H17 0.9500 .
C43 C44 1.447(5) .
C43 H18 0.9500 .
C44 N9 1.361(5) .
C44 C45 1.394(5) .
C45 C46 1.433(5) .
C46 N10 1.344(4) .
C46 C47 1.457(5) .
C47 C48 1.351(5) .
C47 H19 0.9500 .
C48 C49 1.460(5) .
C48 H20 0.9500 .
C49 N10 1.372(4) .
C49 C50 1.401(5) .
C50 C121 1.447(5) .
C50 C51 1.468(4) .
C51 N11 1.331(4) .
C51 C52 1.466(5) .
C52 C53 1.348(5) .
C52 H21 0.9500 .
C53 C54 1.449(4) .
C53 H22 0.9500 .
C54 C55 1.379(5) .
C54 N11 1.398(4) .
C55 C56 1.418(5) .
C55 C135 1.497(4) .
C56 N12 1.366(4) .
C56 C57 1.418(5) .
C57 C58 1.374(5) .
C57 H23 0.9500 .
C58 C59 1.411(5) .
C58 H24 0.9500 .
C59 N12 1.370(4) .
C59 C60 1.418(5) .
C61 C62 1.389(4) .
C62 C63 1.400(5) .
C62 H25 0.9500 .
C63 C64 1.375(5) .
C63 H26 0.9500 .
C64 C65 1.444(5) .
C67 C68 1.338(6) .
C67 H28 0.9500 .
C68 H29 0.9500 .
C69 C70 1.389(5) .
C69 C74 1.401(5) .
C70 C71 1.387(5) .
C71 C72 1.379(6) .
C72 C73 1.373(6) .
C73 C74 1.378(5) .
C75 C76 1.378(5) .
C75 C80 1.393(5) .
C76 C77 1.388(6) .
C77 C78 1.379(6) .
C78 C79 1.377(7) .
C79 C80 1.374(6) .
C81 C82 1.391(5) .
C82 C83 1.402(5) .
C82 H30 0.9500 .
C83 C84 1.374(5) .
C83 H31 0.9500 .
C84 C85 1.452(5) .
C85 C86 1.354(6) .
C86 C87 1.403(6) .
C86 H32 0.9500 .
C87 C88 1.305(8) .
C87 H33 0.9500 .
C88 H34 0.9500 .
C89 C94 1.381(5) .
C89 C90 1.384(5) .
C90 C91 1.387(5) .
C91 C92 1.378(6) .
C92 C93 1.375(5) .
C93 C94 1.388(5) .
C95 C100 1.379(5) .
C95 C96 1.390(5) .
C96 C97 1.374(4) .
C97 C98 1.370(5) .
C98 C99 1.387(5) .
C99 C100 1.390(4) .
C101 C102 1.385(5) .
C102 C103 1.395(5) .
C102 H35 0.9500 .
C103 C104 1.381(4) .
C103 H36 0.9500 .
C104 C105 1.446(5) .
C105 C106 1.372(5) .
C106 C107 1.410(6) .
C106 H37 0.9500 .
C107 C108 1.351(6) .
C107 H38 0.9500 .
C108 H39 0.9500 .
C109 C110 1.393(5) .
C109 C114 1.403(5) .
C110 C111 1.383(5) .
C111 C112 1.377(5) .
C112 C113 1.376(6) .
C113 C114 1.378(5) .
C121 C122 1.393(5) .
C122 C123 1.402(5) .
C122 H40 0.9500 .
C123 C124 1.376(5) .
C123 H41 0.9500 .
C124 C125 1.447(5) .
C125 C126 1.385(6) .
C126 C127 1.411(6) .
C126 H42 0.9500 .
C127 C128 1.351(8) .
C127 H43 0.9500 .
C128 H44 0.9500 .
C135 C136 1.386(5) .
C135 C140 1.387(5) .
C136 C137 1.390(5) .
C137 C138 1.365(5) .
C138 C139 1.381(5) .
C139 C140 1.389(5) .
C147 C148 1.639(16) .
C147 H48 0.9800 .
C147 H49 0.9800 .
C147 H50 0.9800 .
C148 C149 1.442(13) .
C148 H51 0.9900 .
C148 H52 0.9900 .
C149 C149 1.57(2) 2_565
C149 H53 0.9900 .
C149 H54 0.9900 .
N3 H45 0.8800 .
N6 H46 0.8800 .
N9 H98 0.8800 .
N12 H47 0.8800 .
C150 Cl2 1.604(13) .
C150 Cl1 1.761(15) .
C150 H96 0.9900 .
C150 H97 0.9900 .
C152 Cl5 1.594(16) .
C152 Cl6 1.669(12) .
C152 H57 0.9900 .
C152 H58 0.9900 .
C201 C202 1.242(14) .
C201 H59 0.9800 .
C201 H60 0.9800 .
C201 H61 0.9800 .
C202 C203 1.297(12) .
C202 H62 0.9900 .
C202 H63 0.9900 .
C203 C204 1.215(11) .
C203 H64 0.9900 .
C203 H65 0.9900 .
C204 C205 1.303(11) .
C204 H66 0.9900 .
C204 H67 0.9900 .
C205 C206 1.347(13) .
C205 H68 0.9900 .
C205 H69 0.9900 .
C206 H70 0.9800 .
C206 H71 0.9800 .
C206 H72 0.9800 .
C300 Cl4 1.752(15) .
C300 Cl3 1.775(13) .
C300 H105 0.9900 .
C300 H106 0.9900 .
C400 Cl7 1.734(16) .
C400 Cl8 1.785(17) .
C400 H107 0.9900 .
C400 H108 0.9900 .
C141 C142 1.488(10) .
C141 H109 0.9800 .
C141 H110 0.9800 .
C141 H111 0.9800 .
C142 C143 1.495(9) .
C142 H112 0.9900 .
C142 H113 0.9900 .
C143 C144 1.511(10) .
C143 H114 0.9900 .
C143 H115 0.9900 .
C243 C144 1.598(17) .
C243 C242 1.692(16) .
C243 H116 0.9900 .
C243 H117 0.9900 .
C242 C241 1.462(13) .
C242 H118 0.9900 .
C242 H119 0.9900 .
C241 H129 0.9800 .
C241 H130 0.9800 .
C241 H131 0.9800 .
C144 C145 1.484(8) .
C144 H120 0.9900 .
C144 H121 0.9900 .
C144 H122 0.9900 .
C144 H123 0.9900 .
C145 C146 1.661(8) .
C145 H124 0.9900 .
C145 H125 0.9900 .
C146 H126 0.9800 .
C146 H127 0.9800 .
C146 H128 0.9800 .

loop_
_geom_hbond_atom_site_label_D
_geom_hbond_atom_site_label_H
_geom_hbond_atom_site_label_A
_geom_hbond_distance_DH
_geom_hbond_distance_HA
_geom_hbond_distance_DA
_geom_hbond_angle_DHA
N3 H45 N2 0.88 2.19 2.733(4) 119.9
N3 H45 N4 0.88 2.18 2.718(4) 118.8
N3 H45 S3 0.88 2.86 3.448(3) 125.4
N3 H45 S1 0.88 2.93 3.575(3) 131.5
N6 H46 N5 0.88 2.17 2.745(4) 122.2
N6 H46 N1 0.88 2.25 2.817(4) 122.0
N12 H47 N11 0.88 2.17 2.758(4) 123.6
N12 H47 N7 0.88 2.22 2.786(4) 121.9
N9 H98 N10 0.88 2.18 2.739(4) 121.0
N9 H98 N8 0.88 2.23 2.758(4) 118.0
N9 H98 S7 0.88 2.81 3.484(3) 134.1
N9 H98 S5 0.88 2.89 3.454(3) 123.7
N3 H45 N4 0.88 2.18 2.718(4) 118.8
N3 H45 N2 0.88 2.19 2.733(4) 119.9
N3 H45 S3 0.88 2.86 3.448(3) 125.4
N3 H45 S1 0.88 2.93 3.575(3) 131.5
N6 H46 N5 0.88 2.17 2.745(4) 122.2
N6 H46 N1 0.88 2.25 2.817(4) 122.0
N9 H98 N10 0.88 2.18 2.739(4) 121.0
N9 H98 N8 0.88 2.23 2.758(4) 118.0
N9 H98 S7 0.88 2.81 3.484(3) 134.1
N9 H98 S5 0.88 2.89 3.454(3) 123.7
N12 H47 N11 0.88 2.17 2.758(4) 123.6
N12 H47 N7 0.88 2.22 2.786(4) 121.9
N3 H45 N4 0.88 2.18 2.718(4) 118.8
N3 H45 N2 0.88 2.19 2.733(4) 119.9
N3 H45 S3 0.88 2.86 3.448(3) 125.4
N3 H45 S1 0.88 2.93 3.575(3) 131.5
N6 H46 N5 0.88 2.17 2.745(4) 122.2
N6 H46 N1 0.88 2.25 2.817(4) 122.0
N9 H98 N10 0.88 2.18 2.739(4) 121.0
N9 H98 N8 0.88 2.23 2.758(4) 118.0
N9 H98 S7 0.88 2.81 3.484(3) 134.1
N9 H98 S5 0.88 2.89 3.454(3) 123.7
N12 H47 N11 0.88 2.17 2.758(4) 123.6
N12 H47 N7 0.88 2.22 2.786(4) 121.9
N3 H45 N4 0.88 2.18 2.718(4) 118.8
N3 H45 N2 0.88 2.19 2.733(4) 119.9
N3 H45 S3 0.88 2.86 3.448(3) 125.4
N3 H45 S1 0.88 2.93 3.575(3) 131.5
N6 H46 N5 0.88 2.17 2.745(4) 122.2
N6 H46 N1 0.88 2.25 2.817(4) 122.0
N9 H98 N10 0.88 2.18 2.739(4) 121.0
N9 H98 N8 0.88 2.23 2.758(4) 118.0
N9 H98 S7 0.88 2.81 3.484(3) 134.1
N9 H98 S5 0.88 2.89 3.454(3) 123.7
N12 H47 N11 0.88 2.17 2.758(4) 123.6
N12 H47 N7 0.88 2.22 2.786(4) 121.9
N3 H45 N4 0.88 2.18 2.718(4) 118.8
N3 H45 N2 0.88 2.19 2.733(4) 119.9
N3 H45 S3 0.88 2.86 3.448(3) 125.4
N3 H45 S1 0.88 2.93 3.575(3) 131.5
N6 H46 N5 0.88 2.17 2.745(4) 122.2
N6 H46 N1 0.88 2.25 2.817(4) 122.0
N9 H98 N10 0.88 2.18 2.739(4) 121.0
N9 H98 N8 0.88 2.23 2.758(4) 118.0
N9 H98 S7 0.88 2.81 3.484(3) 134.1
N9 H98 S5 0.88 2.89 3.454(3) 123.7
N12 H47 N11 0.88 2.17 2.758(4) 123.6
N12 H47 N7 0.88 2.22 2.786(4) 121.9
N3 H45 N4 0.88 2.18 2.718(4) 118.8
N3 H45 N2 0.88 2.19 2.733(4) 119.9
N3 H45 S3 0.88 2.86 3.448(3) 125.4
N3 H45 S1 0.88 2.93 3.575(3) 131.5
N6 H46 N5 0.88 2.17 2.745(4) 122.2
N6 H46 N1 0.88 2.25 2.817(4) 122.0
N9 H98 N10 0.88 2.18 2.739(4) 121.0
N9 H98 N8 0.88 2.23 2.758(4) 118.0
N9 H98 S7 0.88 2.81 3.484(3) 134.1
N9 H98 S5 0.88 2.89 3.454(3) 123.7
N12 H47 N11 0.88 2.17 2.758(4) 123.6
N12 H47 N7 0.88 2.22 2.786(4) 121.9
N3 H45 N4 0.88 2.18 2.718(4) 118.8
N3 H45 N2 0.88 2.19 2.733(4) 119.9
N3 H45 S3 0.88 2.86 3.448(3) 125.4
N3 H45 S1 0.88 2.93 3.575(3) 131.5
N6 H46 N5 0.88 2.17 2.745(4) 122.2
N6 H46 N1 0.88 2.25 2.817(4) 122.0
N9 H98 N10 0.88 2.18 2.739(4) 121.0
N9 H98 N8 0.88 2.23 2.758(4) 118.0
N9 H98 S7 0.88 2.81 3.484(3) 134.1
N9 H98 S5 0.88 2.89 3.454(3) 123.7
N12 H47 N11 0.88 2.17 2.758(4) 123.6
N12 H47 N7 0.88 2.22 2.786(4) 121.9
N3 H45 N4 0.88 2.18 2.718(4) 118.8
N3 H45 N2 0.88 2.19 2.733(4) 119.9
N3 H45 S3 0.88 2.86 3.448(3) 125.4
N3 H45 S1 0.88 2.93 3.575(3) 131.5
N6 H46 N5 0.88 2.17 2.745(4) 122.2
N6 H46 N1 0.88 2.25 2.817(4) 122.0
N9 H98 N10 0.88 2.18 2.739(4) 121.0
N9 H98 N8 0.88 2.23 2.758(4) 118.0
N9 H98 S7 0.88 2.81 3.484(3) 134.1
N9 H98 S5 0.88 2.89 3.454(3) 123.7
N12 H47 N11 0.88 2.17 2.758(4) 123.6
N12 H47 N7 0.88 2.22 2.786(4) 121.9

loop_
_geom_torsion_atom_site_label_1
_geom_torsion_atom_site_label_2
_geom_torsion_atom_site_label_3
_geom_torsion_atom_site_label_4
_geom_torsion
_geom_torsion_site_symmetry_4
C134 C129 C130 F36 179.1(18) .
C60 C129 C130 F36 -0.2(13) .
C134 C129 C130 C131 0.0 .
C60 C129 C130 C131 -179.2(15) .
F36 C130 C131 F37 0.6(17) .
C129 C130 C131 F37 179.6(11) .
F36 C130 C131 C132 -179.0(18) .
C129 C130 C131 C132 0.0 .
F37 C131 C132 F38 0.0(13) .
C130 C131 C132 F38 179.6(11) .
F37 C131 C132 C133 -179.6(11) .
C130 C131 C132 C133 0.0 .
F38 C132 C133 F39 -0.1(12) .
C131 C132 C133 F39 179.5(11) .
F38 C132 C133 C134 -179.6(12) .
C131 C132 C133 C134 0.0 .
F39 C133 C134 F40 -2.3(15) .
C132 C133 C134 F40 177.2(14) .
F39 C133 C134 C129 -179.5(11) .
C132 C133 C134 C129 0.0 .
C130 C129 C134 F40 -177.1(14) .
C60 C129 C134 F40 2.1(13) .
C130 C129 C134 C133 0.0 .
C60 C129 C134 C133 179.3(14) .
C212 C207 C208 C209 0.0 .
C60 C207 C208 C209 -176(2) .
C212 C207 C208 F41 -178(3) .
C60 C207 C208 F41 7(3) .
C207 C208 C209 F42 -178(2) .
F41 C208 C209 F42 0(2) .
C207 C208 C209 C210 0.0 .
F41 C208 C209 C210 178(3) .
F42 C209 C210 C211 178.2(18) .
C208 C209 C210 C211 0.0 .
F42 C209 C210 F43 -1(2) .
C208 C209 C210 F43 -179.0(18) .
C209 C210 C211 F44 178.3(18) .
F43 C210 C211 F44 -3(2) .
C209 C210 C211 C212 0.0 .
F43 C210 C211 C212 179.0(18) .
F44 C211 C212 F45 0(3) .
C210 C211 C212 F45 178(3) .
F44 C211 C212 C207 -178.3(19) .
C210 C211 C212 C207 0.0 .
C208 C207 C212 F45 -178(3) .
C60 C207 C212 F45 -3(3) .
C208 C207 C212 C211 0.0 .
C60 C207 C212 C211 175(3) .
C120 C115 C116 F26 -178.8(17) .
C45 C115 C116 F26 2.1(14) .
C120 C115 C116 C117 0.0 .
C45 C115 C116 C117 -179.1(17) .
F26 C116 C117 F27 -3.4(16) .
C115 C116 C117 F27 177.8(17) .
F26 C116 C117 C118 178.8(17) .
C115 C116 C117 C118 0.0 .
F27 C117 C118 F28 3.6(17) .
C116 C117 C118 F28 -178.7(13) .
F27 C117 C118 C119 -177.7(18) .
C116 C117 C118 C119 0.0 .
F28 C118 C119 F29 -1.1(14) .
C117 C118 C119 F29 -179.7(11) .
F28 C118 C119 C120 178.7(13) .
C117 C118 C119 C120 0.0 .
F29 C119 C120 F30 1.7(18) .
C118 C119 C120 F30 -177.9(18) .
F29 C119 C120 C115 179.7(12) .
C118 C119 C120 C115 0.0 .
C116 C115 C120 F30 178(2) .
C45 C115 C120 F30 -3(2) .
C116 C115 C120 C119 0.0 .
C45 C115 C120 C119 179.1(16) .
C222 C217 C218 F50 -177(2) .
C45 C217 C218 F50 5.0(15) .
C222 C217 C218 C219 0.0 .
C45 C217 C218 C219 -177.7(17) .
F50 C218 C219 F49 1.3(18) .
C217 C218 C219 F49 -176.0(16) .
F50 C218 C219 C220 177(2) .
C217 C218 C219 C220 0.0 .
F49 C219 C220 F48 -1.5(17) .
C218 C219 C220 F48 -177.5(12) .
F49 C219 C220 C221 176.0(16) .
C218 C219 C220 C221 0.0 .
F48 C220 C221 F47 -6.4(13) .
C219 C220 C221 F47 176.1(12) .
F48 C220 C221 C222 177.5(12) .
C219 C220 C221 C222 0.0 .
F47 C221 C222 F46 -0.4(19) .
C220 C221 C222 F46 175.8(18) .
F47 C221 C222 C217 -176.1(12) .
C220 C221 C222 C217 0.0 .
C218 C217 C222 F46 -175.7(18) .
C45 C217 C222 F46 1.9(17) .
C218 C217 C222 C221 0.0 .
C45 C217 C222 C221 177.7(17) .
C30 C1 C2 C3 179.5(3) .
N1 C1 C2 C3 1.2(4) .
C1 C2 C3 C4 -1.5(3) .
C2 C3 C4 N1 1.5(4) .
C2 C3 C4 C5 -172.3(3) .
N1 C4 C5 C6 138.7(3) .
C3 C4 C5 C6 -48.3(4) .
N1 C4 C5 C61 -44.2(4) .
C3 C4 C5 C61 128.8(3) .
C61 C5 C6 N2 4.9(4) .
C4 C5 C6 N2 -178.2(3) .
C61 C5 C6 C7 178.3(3) .
C4 C5 C6 C7 -4.7(5) .
N2 C6 C7 C8 -0.5(4) .
C5 C6 C7 C8 -174.5(3) .
C6 C7 C8 C9 1.3(3) .
C7 C8 C9 N2 -1.8(4) .
C7 C8 C9 C10 174.6(3) .
N2 C9 C10 C11 12.1(5) .
C8 C9 C10 C11 -163.9(3) .
N2 C9 C10 C69 -167.8(3) .
C8 C9 C10 C69 16.2(5) .
C9 C10 C11 N3 12.2(5) .
C69 C10 C11 N3 -167.9(3) .
C9 C10 C11 C12 -166.0(3) .
C69 C10 C11 C12 13.9(5) .
N3 C11 C12 C13 -1.0(4) .
C10 C11 C12 C13 177.4(3) .
C11 C12 C13 C14 2.8(4) .
C12 C13 C14 N3 -3.5(4) .
C12 C13 C14 C15 173.8(3) .
N3 C14 C15 C16 7.7(5) .
C13 C14 C15 C16 -169.1(3) .
N3 C14 C15 C75 -178.1(3) .
C13 C14 C15 C75 5.0(5) .
C14 C15 C16 N4 16.9(5) .
C75 C15 C16 N4 -157.1(3) .
C14 C15 C16 C17 -160.5(3) .
C75 C15 C16 C17 25.5(5) .
N4 C16 C17 C18 -1.4(4) .
C15 C16 C17 C18 176.3(3) .
C16 C17 C18 C19 2.0(4) .
C17 C18 C19 N4 -2.1(4) .
C17 C18 C19 C20 179.4(3) .
N4 C19 C20 C81 2.2(4) .
C18 C19 C20 C81 -179.5(3) .
N4 C19 C20 C21 176.0(3) .
C18 C19 C20 C21 -5.7(5) .
C19 C20 C21 N5 146.1(3) .
C81 C20 C21 N5 -39.8(4) .
C19 C20 C21 C22 -44.2(4) .
C81 C20 C21 C22 129.9(3) .
N5 C21 C22 C23 3.0(4) .
C20 C21 C22 C23 -167.8(3) .
C21 C22 C23 C24 -2.3(3) .
C22 C23 C24 C25 179.9(3) .
C22 C23 C24 N5 1.0(4) .
N5 C24 C25 C26 -6.7(5) .
C23 C24 C25 C26 174.5(3) .
N5 C24 C25 C89 172.0(3) .
C23 C24 C25 C89 -6.7(5) .
C24 C25 C26 N6 -1.2(5) .
C89 C25 C26 N6 179.9(3) .
C24 C25 C26 C27 -178.2(3) .
C89 C25 C26 C27 3.0(5) .
N6 C26 C27 C28 0.1(4) .
C25 C26 C27 C28 177.4(3) .
C26 C27 C28 C29 0.0(4) .
C27 C28 C29 N6 -0.1(4) .
C27 C28 C29 C30 177.9(3) .
N1 C1 C30 C29 -5.3(5) .
C2 C1 C30 C29 176.6(3) .
N1 C1 C30 C95 173.6(3) .
C2 C1 C30 C95 -4.5(5) .
N6 C29 C30 C1 0.5(5) .
C28 C29 C30 C1 -177.2(3) .
N6 C29 C30 C95 -178.5(3) .
C28 C29 C30 C95 3.8(5) .
C60 C31 C32 C33 175.1(4) .
N7 C31 C32 C33 -0.5(4) .
C31 C32 C33 C34 -0.5(4) .
C32 C33 C34 N7 1.5(4) .
C32 C33 C34 C35 -172.2(3) .
N7 C34 C35 C36 148.5(3) .
C33 C34 C35 C36 -38.6(5) .
N7 C34 C35 C101 -36.9(5) .
C33 C34 C35 C101 136.0(3) .
C101 C35 C36 N8 4.3(5) .
C34 C35 C36 N8 178.8(3) .
C101 C35 C36 C37 -179.8(3) .
C34 C35 C36 C37 -5.3(5) .
N8 C36 C37 C38 -1.8(4) .
C35 C36 C37 C38 -178.0(3) .
C36 C37 C38 C39 2.3(4) .
C37 C38 C39 N8 -2.1(4) .
C37 C38 C39 C40 173.7(3) .
N8 C39 C40 C41 16.9(5) .
C38 C39 C40 C41 -158.6(3) .
N8 C39 C40 C109 -161.0(3) .
C38 C39 C40 C109 23.5(5) .
C39 C40 C41 N9 9.5(5) .
C109 C40 C41 N9 -172.6(3) .
C39 C40 C41 C42 -167.4(3) .
C109 C40 C41 C42 10.5(6) .
N9 C41 C42 C43 -2.6(4) .
C40 C41 C42 C43 174.7(4) .
C41 C42 C43 C44 1.8(4) .
C42 C43 C44 N9 -0.3(4) .
C42 C43 C44 C45 179.6(3) .
N9 C44 C45 C115 -166.3(10) .
C43 C44 C45 C115 13.7(11) .
N9 C44 C45 C46 10.4(5) .
C43 C44 C45 C46 -169.5(3) .
N9 C44 C45 C217 -170.5(9) .
C43 C44 C45 C217 9.5(10) .
C116 C115 C45 C44 -128.9(9) .
C120 C115 C45 C44 52.0(13) .
C116 C115 C45 C46 54.3(13) .
C120 C115 C45 C46 -124.8(9) .
C116 C115 C45 C217 11(17) .
C120 C115 C45 C217 -168(19) .
C218 C217 C45 C44 -128.0(8) .
C222 C217 C45 C44 54.3(15) .
C218 C217 C45 C115 -170(19) .
C222 C217 C45 C115 12(17) .
C218 C217 C45 C46 51.1(11) .
C222 C217 C45 C46 -126.6(10) .
C44 C45 C46 N10 13.1(5) .
C115 C45 C46 N10 -170.2(10) .
C217 C45 C46 N10 -166.1(9) .
C44 C45 C46 C47 -164.9(3) .
C115 C45 C46 C47 11.8(11) .
C217 C45 C46 C47 15.9(10) .
N10 C46 C47 C48 -0.7(4) .
C45 C46 C47 C48 177.5(3) .
C46 C47 C48 C49 0.7(3) .
C47 C48 C49 N10 -0.5(4) .
C47 C48 C49 C50 -176.9(3) .
N10 C49 C50 C121 4.4(5) .
C48 C49 C50 C121 -179.6(3) .
N10 C49 C50 C51 -178.0(3) .
C48 C49 C50 C51 -2.0(5) .
C49 C50 C51 N11 138.5(3) .
C121 C50 C51 N11 -43.9(5) .
C49 C50 C51 C52 -46.0(4) .
C121 C50 C51 C52 131.7(3) .
N11 C51 C52 C53 1.1(4) .
C50 C51 C52 C53 -175.0(3) .
C51 C52 C53 C54 -1.5(4) .
C52 C53 C54 C55 -177.6(3) .
C52 C53 C54 N11 1.6(4) .
N11 C54 C55 C56 -1.9(6) .
C53 C54 C55 C56 177.1(3) .
N11 C54 C55 C135 175.6(3) .
C53 C54 C55 C135 -5.4(5) .
C54 C55 C56 N12 -0.1(6) .
C135 C55 C56 N12 -177.7(3) .
C54 C55 C56 C57 179.6(4) .
C135 C55 C56 C57 2.0(5) .
N12 C56 C57 C58 0.4(4) .
C55 C56 C57 C58 -179.3(4) .
C56 C57 C58 C59 0.1(4) .
C57 C58 C59 N12 -0.6(4) .
C57 C58 C59 C60 177.1(4) .
N7 C31 C60 C59 -7.7(6) .
C32 C31 C60 C59 177.2(3) .
N7 C31 C60 C207 179.4(11) .
C32 C31 C60 C207 4.3(12) .
N7 C31 C60 C129 165.4(6) .
C32 C31 C60 C129 -9.7(8) .
N12 C59 C60 C31 -5.1(6) .
C58 C59 C60 C31 177.6(4) .
N12 C59 C60 C207 167.6(11) .
C58 C59 C60 C207 -9.7(12) .
N12 C59 C60 C129 -178.7(6) .
C58 C59 C60 C129 4.0(8) .
C208 C207 C60 C31 -116.9(11) .
C212 C207 C60 C31 67.8(19) .
C208 C207 C60 C59 69.7(15) .
C212 C207 C60 C59 -105.6(16) .
C208 C207 C60 C129 1(7) .
C212 C207 C60 C129 -174(10) .
C130 C129 C60 C31 -105.4(8) .
C134 C129 C60 C31 75.3(10) .
C130 C129 C60 C59 68.4(10) .
C134 C129 C60 C59 -110.8(9) .
C130 C129 C60 C207 -174(9) .
C134 C129 C60 C207 7(8) .
C6 C5 C61 C62 -170.6(3) .
C4 C5 C61 C62 12.4(4) .
C6 C5 C61 S1 16.7(4) .
C4 C5 C61 S1 -160.2(2) .
C64 S1 C61 C62 -0.5(2) .
C64 S1 C61 C5 173.4(2) .
C5 C61 C62 C63 -173.5(3) .
S1 C61 C62 C63 -0.1(3) .
C61 C62 C63 C64 0.8(4) .
C62 C63 C64 C65 178.2(3) .
C62 C63 C64 S1 -1.2(3) .
C61 S1 C64 C63 0.9(2) .
C61 S1 C64 C65 -178.4(3) .
C68 C66A C65 C66 1(2) .
C68 C66A C65 C64 -179.1(8) .
C68 C66A C65 S2A 2(2) .
C68 C66A C65 S2 -21(45) .
C67 C66 C65 C66A -1(2) .
C67 C66 C65 C64 179.4(7) .
C67 C66 C65 S2A -176(12) .
C67 C66 C65 S2 0.3(19) .
C63 C64 C65 C66A -3.3(18) .
S1 C64 C65 C66A 175.9(18) .
C63 C64 C65 C66 176.6(14) .
S1 C64 C65 C66 -4.1(14) .
C63 C64 C65 S2A 176.0(5) .
S1 C64 C65 S2A -4.8(6) .
C63 C64 C65 S2 -4.3(5) .
S1 C64 C65 S2 175.0(3) .
C67 S2A C65 C66A -1.4(18) .
C67 S2A C65 C66 3(10) .
C67 S2A C65 C64 179.3(3) .
C67 S2A C65 S2 -0.5(6) .
C68 S2 C65 C66A 158(47) .
C68 S2 C65 C66 -0.2(11) .
C68 S2 C65 C64 -179.4(3) .
C68 S2 C65 S2A 0.3(5) .
C65 C66 C67 C68 -0.2(19) .
C65 C66 C67 S2A 177(11) .
C65 S2A C67 C68 0.5(7) .
C65 S2A C67 C66 -3(9) .
C66 C67 C68 S2 0.1(12) .
S2A C67 C68 S2 -0.4(7) .
C66 C67 C68 C66A 0.8(18) .
S2A C67 C68 C66A 0.3(15) .
C65 S2 C68 C67 0.1(5) .
C65 S2 C68 C66A -5(9) .
C65 C66A C68 C67 -1(2) .
C65 C66A C68 S2 175(11) .
C11 C10 C69 C70 -125.9(3) .
C9 C10 C69 C70 54.0(4) .
C11 C10 C69 C74 54.5(4) .
C9 C10 C69 C74 -125.5(3) .
C74 C69 C70 F1 -178.3(3) .
C10 C69 C70 F1 2.1(5) .
C74 C69 C70 C71 -0.9(5) .
C10 C69 C70 C71 179.6(3) .
F1 C70 C71 F2 -1.1(5) .
C69 C70 C71 F2 -178.6(3) .
F1 C70 C71 C72 178.2(4) .
C69 C70 C71 C72 0.7(6) .
F2 C71 C72 F3 0.1(6) .
C70 C71 C72 F3 -179.2(4) .
F2 C71 C72 C73 179.4(4) .
C70 C71 C72 C73 0.1(6) .
F3 C72 C73 F4 -2.8(6) .
C71 C72 C73 F4 177.9(4) .
F3 C72 C73 C74 178.6(4) .
C71 C72 C73 C74 -0.7(6) .
F4 C73 C74 F5 0.8(5) .
C72 C73 C74 F5 179.4(4) .
F4 C73 C74 C69 -178.1(3) .
C72 C73 C74 C69 0.5(6) .
C70 C69 C74 F5 -178.6(3) .
C10 C69 C74 F5 0.9(5) .
C70 C69 C74 C73 0.3(5) .
C10 C69 C74 C73 179.8(3) .
C14 C15 C75 C76 76.9(5) .
C16 C15 C75 C76 -108.8(4) .
C14 C15 C75 C80 -101.6(4) .
C16 C15 C75 C80 72.6(5) .
C80 C75 C76 F6 176.7(4) .
C15 C75 C76 F6 -1.9(6) .
C80 C75 C76 C77 -1.1(6) .
C15 C75 C76 C77 -179.6(4) .
F6 C76 C77 F7 4.7(6) .
C75 C76 C77 F7 -177.5(4) .
F6 C76 C77 C78 -176.8(4) .
C75 C76 C77 C78 1.0(7) .
F7 C77 C78 F8 -2.4(7) .
C76 C77 C78 F8 179.0(4) .
F7 C77 C78 C79 178.2(5) .
C76 C77 C78 C79 -0.4(7) .
F8 C78 C79 F9 0.7(8) .
C77 C78 C79 F9 -179.9(5) .
F8 C78 C79 C80 -179.5(5) .
C77 C78 C79 C80 -0.1(8) .
F9 C79 C80 F10 -1.2(8) .
C78 C79 C80 F10 179.0(5) .
F9 C79 C80 C75 179.8(5) .
C78 C79 C80 C75 0.0(8) .
C76 C75 C80 F10 -178.4(4) .
C15 C75 C80 F10 0.2(6) .
C76 C75 C80 C79 0.6(7) .
C15 C75 C80 C79 179.2(4) .
C19 C20 C81 C82 -172.7(3) .
C21 C20 C81 C82 13.4(5) .
C19 C20 C81 S3 12.7(4) .
C21 C20 C81 S3 -161.3(2) .
C84 S3 C81 C82 -1.3(3) .
C84 S3 C81 C20 174.3(3) .
C20 C81 C82 C83 -174.7(3) .
S3 C81 C82 C83 0.6(4) .
C81 C82 C83 C84 0.7(5) .
C82 C83 C84 C85 179.6(4) .
C82 C83 C84 S3 -1.7(4) .
C81 S3 C84 C83 1.8(3) .
C81 S3 C84 C85 -179.5(3) .
C83 C84 C85 C86 -177.2(4) .
S3 C84 C85 C86 4.2(6) .
C83 C84 C85 S4 7.0(6) .
S3 C84 C85 S4 -171.5(2) .
C88 S4 C85 C86 0.8(5) .
C88 S4 C85 C84 177.3(5) .
C84 C85 C86 C87 -177.0(4) .
S4 C85 C86 C87 -0.8(5) .
C85 C86 C87 C88 0.3(8) .
C86 C87 C88 S4 0.3(9) .
C85 S4 C88 C87 -0.6(7) .
C24 C25 C89 C94 -87.0(4) .
C26 C25 C89 C94 91.9(4) .
C24 C25 C89 C90 96.1(4) .
C26 C25 C89 C90 -85.0(4) .
C94 C89 C90 F15 -178.9(3) .
C25 C89 C90 F15 -1.9(5) .
C94 C89 C90 C91 0.6(5) .
C25 C89 C90 C91 177.6(3) .
F15 C90 C91 F14 0.9(5) .
C89 C90 C91 F14 -178.6(3) .
F15 C90 C91 C92 179.9(3) .
C89 C90 C91 C92 0.5(6) .
F14 C91 C92 F13 -0.9(5) .
C90 C91 C92 F13 -180.0(3) .
F14 C91 C92 C93 178.1(3) .
C90 C91 C92 C93 -1.0(6) .
F13 C92 C93 F12 -0.2(6) .
C91 C92 C93 F12 -179.1(4) .
F13 C92 C93 C94 179.5(3) .
C91 C92 C93 C94 0.5(6) .
C90 C89 C94 F11 179.2(3) .
C25 C89 C94 F11 2.1(5) .
C90 C89 C94 C93 -1.1(5) .
C25 C89 C94 C93 -178.1(3) .
F12 C93 C94 F11 -0.1(6) .
C92 C93 C94 F11 -179.7(3) .
F12 C93 C94 C89 -179.8(3) .
C92 C93 C94 C89 0.6(6) .
C1 C30 C95 C100 79.1(4) .
C29 C30 C95 C100 -101.8(4) .
C1 C30 C95 C96 -104.7(4) .
C29 C30 C95 C96 74.3(4) .
C100 C95 C96 F20 178.8(3) .
C30 C95 C96 F20 2.4(4) .
C100 C95 C96 C97 -0.8(5) .
C30 C95 C96 C97 -177.2(3) .
F20 C96 C97 F19 -2.9(5) .
C95 C96 C97 F19 176.8(3) .
F20 C96 C97 C98 177.9(3) .
C95 C96 C97 C98 -2.5(5) .
F19 C97 C98 F18 4.4(4) .
C96 C97 C98 F18 -176.3(3) .
F19 C97 C98 C99 -175.7(3) .
C96 C97 C98 C99 3.6(5) .
F18 C98 C99 F17 -3.5(5) .
C97 C98 C99 F17 176.6(3) .
F18 C98 C99 C100 178.6(3) .
C97 C98 C99 C100 -1.3(5) .
C96 C95 C100 F16 -175.1(3) .
C30 C95 C100 F16 1.2(4) .
C96 C95 C100 C99 3.1(4) .
C30 C95 C100 C99 179.4(3) .
F17 C99 C100 F16 -1.8(4) .
C98 C99 C100 F16 176.1(3) .
F17 C99 C100 C95 180.0(3) .
C98 C99 C100 C95 -2.1(5) .
C36 C35 C101 C102 -173.5(3) .
C34 C35 C101 C102 12.0(5) .
C36 C35 C101 S5 12.2(4) .
C34 C35 C101 S5 -162.3(2) .
C104 S5 C101 C102 -0.1(2) .
C104 S5 C101 C35 175.2(3) .
C35 C101 C102 C103 -175.1(3) .
S5 C101 C102 C103 -0.2(4) .
C101 C102 C103 C104 0.4(4) .
C102 C103 C104 C105 179.8(3) .
C102 C103 C104 S5 -0.4(4) .
C101 S5 C104 C103 0.3(2) .
C101 S5 C104 C105 -179.9(3) .
C103 C104 C105 C106 176.5(3) .
S5 C104 C105 C106 -3.3(5) .
C103 C104 C105 S6 -1.2(5) .
S5 C104 C105 S6 179.05(18) .
C108 S6 C105 C106 0.4(3) .
C108 S6 C105 C104 178.5(3) .
C104 C105 C106 C107 -178.4(3) .
S6 C105 C106 C107 -0.5(4) .
C105 C106 C107 C108 0.3(5) .
C106 C107 C108 S6 0.0(5) .
C105 S6 C108 C107 -0.2(4) .
C41 C40 C109 C110 -127.2(4) .
C39 C40 C109 C110 50.8(5) .
C41 C40 C109 C114 53.3(5) .
C39 C40 C109 C114 -128.7(4) .
C114 C109 C110 F21 -177.9(3) .
C40 C109 C110 F21 2.6(6) .
C114 C109 C110 C111 -0.2(6) .
C40 C109 C110 C111 -179.6(4) .
F21 C110 C111 F22 -3.3(6) .
C109 C110 C111 F22 179.0(4) .
F21 C110 C111 C112 178.5(4) .
C109 C110 C111 C112 0.7(7) .
F22 C111 C112 F23 0.3(7) .
C110 C111 C112 F23 178.6(4) .
F22 C111 C112 C113 -179.8(4) .
C110 C111 C112 C113 -1.5(7) .
F23 C112 C113 F24 0.8(7) .
C111 C112 C113 F24 -179.1(4) .
F23 C112 C113 C114 -178.3(4) .
C111 C112 C113 C114 1.8(7) .
F24 C113 C114 F25 -1.9(6) .
C112 C113 C114 F25 177.3(4) .
F24 C113 C114 C109 179.6(4) .
C112 C113 C114 C109 -1.2(7) .
C110 C109 C114 F25 -178.1(4) .
C40 C109 C114 F25 1.4(6) .
C110 C109 C114 C113 0.4(6) .
C40 C109 C114 C113 179.9(4) .
C49 C50 C121 C122 -172.7(3) .
C51 C50 C121 C122 9.8(5) .
C49 C50 C121 S7 12.4(4) .
C51 C50 C121 S7 -165.2(2) .
C124 S7 C121 C122 0.2(3) .
C124 S7 C121 C50 176.0(3) .
C50 C121 C122 C123 -176.0(3) .
S7 C121 C122 C123 -0.5(4) .
C121 C122 C123 C124 0.7(5) .
C122 C123 C124 C125 -178.3(3) .
C122 C123 C124 S7 -0.5(4) .
C121 S7 C124 C123 0.1(3) .
C121 S7 C124 C125 178.2(3) .
C123 C124 C125 C126 179.9(4) .
S7 C124 C125 C126 2.2(5) .
C123 C124 C125 S8 3.3(5) .
S7 C124 C125 S8 -174.4(2) .
C128 S8 C125 C126 0.0(4) .
C128 S8 C125 C124 177.2(4) .
C124 C125 C126 C127 -176.9(4) .
S8 C125 C126 C127 0.0(5) .
C125 C126 C127 C128 0.1(6) .
C126 C127 C128 S8 -0.1(7) .
C125 S8 C128 C127 0.0(5) .
C54 C55 C135 C136 -71.1(4) .
C56 C55 C135 C136 106.6(4) .
C54 C55 C135 C140 112.7(4) .
C56 C55 C135 C140 -69.5(4) .
C140 C135 C136 F35 178.5(3) .
C55 C135 C136 F35 2.2(4) .
C140 C135 C136 C137 1.3(5) .
C55 C135 C136 C137 -175.1(3) .
F35 C136 C137 F34 0.2(4) .
C135 C136 C137 F34 177.4(3) .
F35 C136 C137 C138 -177.6(3) .
C135 C136 C137 C138 -0.3(5) .
F34 C137 C138 F33 -1.3(4) .
C136 C137 C138 F33 176.5(3) .
F34 C137 C138 C139 -178.4(3) .
C136 C137 C138 C139 -0.6(5) .
F33 C138 C139 F32 2.1(5) .
C137 C138 C139 F32 179.2(3) .
F33 C138 C139 C140 -176.5(3) .
C137 C138 C139 C140 0.5(5) .
C136 C135 C140 F31 179.8(3) .
C55 C135 C140 F31 -3.9(5) .
C136 C135 C140 C139 -1.4(5) .
C55 C135 C140 C139 174.9(3) .
F32 C139 C140 F31 0.7(5) .
C138 C139 C140 F31 179.3(3) .
F32 C139 C140 C135 -178.2(3) .
C138 C139 C140 C135 0.5(5) .
C147 C148 C149 C149 -175.6(11) 2_565
C3 C4 N1 C1 -0.7(3) .
C5 C4 N1 C1 173.0(3) .
C30 C1 N1 C4 -178.7(3) .
C2 C1 N1 C4 -0.3(3) .
C10 C9 N2 C6 -175.1(3) .
C8 C9 N2 C6 1.4(3) .
C5 C6 N2 C9 173.9(3) .
C7 C6 N2 C9 -0.6(3) .
C10 C11 N3 C14 -179.9(3) .
C12 C11 N3 C14 -1.3(4) .
C15 C14 N3 C11 -174.6(3) .
C13 C14 N3 C11 2.9(4) .
C15 C16 N4 C19 -177.8(3) .
C17 C16 N4 C19 0.0(4) .
C20 C19 N4 C16 179.9(3) .
C18 C19 N4 C16 1.3(3) .
C22 C21 N5 C24 -2.3(3) .
C20 C21 N5 C24 168.7(3) .
C25 C24 N5 C21 -178.1(3) .
C23 C24 N5 C21 0.9(3) .
C28 C29 N6 C26 0.1(4) .
C30 C29 N6 C26 -178.0(3) .
C27 C26 N6 C29 -0.1(4) .
C25 C26 N6 C29 -177.6(3) .
C35 C34 N7 C31 172.0(3) .
C33 C34 N7 C31 -1.8(4) .
C60 C31 N7 C34 -174.5(3) .
C32 C31 N7 C34 1.4(4) .
C40 C39 N8 C36 -175.2(3) .
C38 C39 N8 C36 1.0(4) .
C35 C36 N8 C39 177.1(3) .
C37 C36 N8 C39 0.5(3) .
C45 C44 N9 C41 178.7(3) .
C43 C44 N9 C41 -1.3(4) .
C40 C41 N9 C44 -175.1(3) .
C42 C41 N9 C44 2.4(4) .
C45 C46 N10 C49 -177.9(3) .
C47 C46 N10 C49 0.4(3) .
C50 C49 N10 C46 176.7(3) .
C48 C49 N10 C46 0.1(3) .
C52 C51 N11 C54 -0.1(4) .
C50 C51 N11 C54 176.0(3) .
C55 C54 N11 C51 178.3(3) .
C53 C54 N11 C51 -0.9(4) .
C57 C56 N12 C59 -0.8(4) .
C55 C56 N12 C59 179.0(3) .
C58 C59 N12 C56 0.9(4) .
C60 C59 N12 C56 -177.0(3) .
C201 C202 C203 C204 -143(4) .
C202 C203 C204 C205 109(4) .
C203 C204 C205 C206 150(2) .
C141 C142 C143 C144 -24.4(19) .
C144 C243 C242 C241 1(4) .
C142 C143 C144 C145 -171.4(11) .
C142 C143 C144 C243 -176(5) .
C242 C243 C144 C145 -175(3) .
C242 C243 C144 C143 0.8(17) .
C143 C144 C145 C146 -173.2(9) .
C243 C144 C145 C146 -171.5(14) .
